data_7245244
loop_
_publ_author_name
'Wu, Dong-Fang'
'Takahashi, Kiyonori'
'Fujibayashi, Masaru'
'Tsuchiya, Naoto'
'Cosquer, Goulven'
'Huang, Rui-Kang'
'Xue, Chen'
'Nishihara, Sadafumi'
'Nakamura, Takayoshi'

_publ_section_title
;
 Fluoride-bridged dinuclear dysprosium complex showing single-molecule
 magnetic behavior: supramolecular approach to isolate magnetic molecules
;
_journal_issue 33
_journal_name_full 'RSC Advances'
_journal_page_first 21280
_journal_page_last 21286
_journal_paper_doi 10.1039/D2RA04119G
_journal_volume 12
_journal_year 2022
_chemical_formula_moiety
'Dy2 F O82 P2 W22, 2(C16 H24 Na O7), 2(C16 H24 Na O7.75), 2(C16 H22 Na O7.5), 2(C16 H22 Na O6.5), 12(O)'
_chemical_formula_sum 'C128 H184 Dy2 F2 Na8 O154.65 P2 W22'
_chemical_formula_weight 8850.70
_space_group_crystal_system triclinic
_space_group_IT_number 2
_space_group_name_Hall '-P 1'
_space_group_name_H-M_alt 'P -1'
_atom_sites_solution_hydrogens geom
_atom_sites_solution_primary dual
_audit_creation_date 2022-07-04
_audit_creation_method
;
Olex2 1.3
(compiled 2020.11.12 svn.r5f609507 for OlexSys, GUI svn.r6408)
;
_audit_update_record
;
2022-07-04 deposited with the CCDC.	2022-07-20 downloaded from the CCDC.
;
_cell_angle_alpha 83.624(3)
_cell_angle_beta 78.593(3)
_cell_angle_gamma 66.807(3)
_cell_formula_units_Z 1
_cell_length_a 17.5657(6)
_cell_length_b 17.8718(6)
_cell_length_c 24.6678(7)
_cell_measurement_reflns_used 22972
_cell_measurement_temperature 98(4)
_cell_measurement_theta_max 71.9060
_cell_measurement_theta_min 3.5280
_cell_volume 6972.8(4)
_computing_cell_refinement 'CrysAlisPro 1.171.41.99a (Rigaku OD, 2021)'
_computing_data_collection 'CrysAlisPro 1.171.41.99a (Rigaku OD, 2021)'
_computing_data_reduction 'CrysAlisPro 1.171.41.99a (Rigaku OD, 2021)'
_computing_molecular_graphics 'Olex2 1.3 (Dolomanov et al., 2009)'
_computing_publication_material 'Olex2 1.3 (Dolomanov et al., 2009)'
_computing_structure_refinement 'SHELXL 2018/1 (Sheldrick, 2015)'
_computing_structure_solution 'SHELXT  (Sheldrick, 2015)'
_diffrn_ambient_environment N~2~
_diffrn_ambient_temperature 98(4)
_diffrn_detector 'Hybrid Pixel Array Detector'
_diffrn_detector_area_resol_mean 5.8140
_diffrn_measured_fraction_theta_full 0.983
_diffrn_measured_fraction_theta_max 0.956
_diffrn_measurement_details
;
List of Runs (angles in degrees, time in seconds):

  # Type    Start    End  Width  t~exp~   \w     \q     \k     \f   Frames
#--------------------------------------------------------------------------
  1  \w    -73.00 -30.00   0.50    0.63    --    0.00   9.00   0.00   86
  2  \w    -83.00  -4.00   0.50    2.51    --    5.00  46.00 -60.00  158
  3  \w      2.00  73.00   0.50    2.51    --    5.00  46.00 -60.00  142
  4  \w    -83.00  94.00   0.50    2.51    --    5.00  18.00-180.00  354
  5  \w   -184.00-120.00   0.50    2.51    --  -95.70  55.00-171.05  128
  6  \w   -164.00-137.00   0.50    2.51    --  -95.70  55.00 125.00   54
  7  \w   -185.00 -74.00   0.50    2.51    --  -95.70  55.00  80.93  222
  8  \w   -183.00-136.00   0.50    2.51    --  -95.70  55.00-109.74   94
  9  \w    -84.00 -23.00   0.50    2.51    --  -95.70  53.00-154.76  122
 10  \w   -131.00  -7.00   0.50    2.51    --  -95.70  55.00-109.74  248
 11  \w   -185.00  -7.00   0.50    2.51    --  -95.70  55.00 -36.55  356
 12  \w   -104.00  -6.00   0.50    2.51    --  -95.70  55.00-171.05  196
 13  \w   -159.00-132.00   0.50    2.51    --  -95.70  55.00  -0.41   54
 14  \w   -120.00 -93.00   0.50    2.51    --  -95.70  55.00 125.00   54
 15  \w   -184.00-159.00   0.50    2.51    --  -95.70  53.00-154.76   50
 16  \w   -133.00 -23.00   0.50    2.51    --  -95.70  54.00 -89.50  220
 17  \w   -102.00 -74.00   0.50    2.51    --  -95.70  55.00  -0.41   56
 18  \w   -184.00 -86.00   0.50    2.51    --  -95.70  55.00 151.10  196
 19  \w   -180.00  -6.00   0.50    2.51    --  -95.70  55.00 -55.28  348
 20  \w   -175.00-150.00   0.50    2.51    --  -95.70  55.00-122.64   50
 21  \w   -169.00-139.00   0.50    2.51    --  -95.70  55.00  13.17   60
 22  \w   -135.00 -27.00   0.50    2.51    --  -95.70  55.00  13.17  216
 23  \w   -152.00-118.00   0.50    2.51    --  -95.70  55.00  29.19   68
;
_diffrn_measurement_device 'four-circle diffractometer'
_diffrn_measurement_device_type 'XtaLAB AFC11 (RCD3): quarter-chi single'
_diffrn_measurement_method '\w scans'
_diffrn_orient_matrix_type 'CrysAlisPro convention (1999,Acta A55,543-557)'
_diffrn_orient_matrix_UB_11 0.0461949000
_diffrn_orient_matrix_UB_12 -0.0287278000
_diffrn_orient_matrix_UB_13 -0.0584336000
_diffrn_orient_matrix_UB_21 -0.0801698000
_diffrn_orient_matrix_UB_22 0.0523756000
_diffrn_orient_matrix_UB_23 -0.0238697000
_diffrn_orient_matrix_UB_31 0.0284430000
_diffrn_orient_matrix_UB_32 0.0723744000
_diffrn_orient_matrix_UB_33 -0.0089635000
_diffrn_radiation_monochromator mirror
_diffrn_radiation_probe x-ray
_diffrn_radiation_type 'Cu K\a'
_diffrn_radiation_wavelength 1.54184
_diffrn_reflns_av_R_equivalents 0.0440
_diffrn_reflns_av_unetI/netI 0.0497
_diffrn_reflns_Laue_measured_fraction_full 0.983
_diffrn_reflns_Laue_measured_fraction_max 0.956
_diffrn_reflns_limit_h_max 21
_diffrn_reflns_limit_h_min -14
_diffrn_reflns_limit_k_max 21
_diffrn_reflns_limit_k_min -20
_diffrn_reflns_limit_l_max 30
_diffrn_reflns_limit_l_min -30
_diffrn_reflns_number 81221
_diffrn_reflns_point_group_measured_fraction_full 0.983
_diffrn_reflns_point_group_measured_fraction_max 0.956
_diffrn_reflns_theta_full 67.684
_diffrn_reflns_theta_max 72.560
_diffrn_reflns_theta_min 2.692
_diffrn_source 'Rotating-anode X-ray tube'
_diffrn_source_type 'Rigaku (Cu) X-ray Source'
_exptl_absorpt_coefficient_mu 20.085
_exptl_absorpt_correction_T_max 1.00000
_exptl_absorpt_correction_T_min 0.41590
_exptl_absorpt_correction_type multi-scan
_exptl_absorpt_process_details
;
CrysAlisPro 1.171.41.99a (Rigaku Oxford Diffraction, 2021)
Empirical absorption correction using spherical harmonics,
implemented in SCALE3 ABSPACK scaling algorithm.
;
_exptl_crystal_colour colourless
_exptl_crystal_colour_primary colourless
_exptl_crystal_density_diffrn 2.108
_exptl_crystal_description block
_exptl_crystal_F_000 4085
_exptl_crystal_preparation 'Magnetic properties'
_exptl_crystal_size_max 0.135
_exptl_crystal_size_mid 0.067
_exptl_crystal_size_min 0.066
_platon_squeeze_details
;
TITL exp_1_auto       P -1         R = 0.09
CELL   17.5657   17.8718   24.6678     83.62     78.59     66.81
SPGR P-1
# Solvent Accessible Volume =      1721
# Electrons Found in S.A.V. =       447
# Note: Atoms in Void are Labelled as Cxxx and Qxxx for all Others
Q101 0.369 0.999 0.295 !       3.92 eA-3
Q102 0.643 0.189 0.367 !       3.22 eA-3
Q103 0.601 0.171 0.156 !       3.15 eA-3
Q104 0.726 1.001 0.226 !       2.97 eA-3
Q105 0.728 0.984 0.325 !       2.97 eA-3
Q106 0.425 0.315 0.304 !       2.92 eA-3
Q107 0.642 0.936 0.367 !       2.81 eA-3
Q108 0.504 0.345 0.281 !       2.75 eA-3
Q109 0.298 0.184 0.345 !       2.75 eA-3
Q110 0.386 0.220 0.298 !       2.67 eA-3
Q111 0.408 0.033 0.434 !       2.65 eA-3
Q112 0.505 0.047 0.401 !       2.63 eA-3
Q113 0.471 0.043 0.167 !       2.63 eA-3
Q114 0.727 0.254 0.234 !       2.62 eA-3
Q115 0.650 0.206 0.282 !       2.61 eA-3
Q116 0.606 0.891 0.242 !       2.59 eA-3
Q117 0.481 0.016 0.263 !       2.40 eA-3
Q118 0.561 0.138 0.413 !       2.38 eA-3
Q119 0.692 0.204 0.111 !       2.27 eA-3
Q120 0.819 0.046 0.209 !       2.22 eA-3
Q121 0.684 0.937 0.193 !       2.11 eA-3
Q122 0.578 0.062 0.143 !       2.08 eA-3
Q123 0.382 0.261 0.213 !       2.07 eA-3
Q124 0.551 0.100 0.109 !       2.04 eA-3
Q125 0.416 0.956 0.262 !       1.95 eA-3
Q126 0.541 0.310 0.315 !       1.89 eA-3
Q127 0.702 0.921 0.228 !       1.85 eA-3
Q128 0.468 0.295 0.162 !       1.71 eA-3
Q129 0.950 0.158 0.063 !       1.56 eA-3
Q130 0.116 0.314 0.424 !       1.54 eA-3
Q131 0.688 0.202 0.155 !       1.53 eA-3
Q132 0.417 0.218 0.185 !       1.47 eA-3
Q133 0.623 0.158 0.101 !       1.46 eA-3
Q134 0.665 0.204 0.234 !       1.42 eA-3
Q135 0.174 0.533 0.237 !       1.39 eA-3
Q136 0.185 0.577 0.245 !       1.33 eA-3
Q137 0.468 0.092 0.439 !       1.32 eA-3
C138 0.905 0.402 0.476 !       1.30 eA-3
C139 0.107 0.640 0.431 !       1.28 eA-3
Q140 0.348 0.264 0.336 !       1.28 eA-3
Q141 0.299 0.219 0.089 !       1.24 eA-3
Q142 0.620 0.875 0.203 !       1.23 eA-3
Q143 0.360 0.810 0.445 !       1.23 eA-3
Q144 0.606 0.096 0.383 !       1.22 eA-3
Q145 0.529 0.904 0.251 !       1.20 eA-3
Q146 0.350 0.284 0.319 !       1.20 eA-3
C147 0.234 0.250 0.009 !       1.19 eA-3
C148 0.171 0.406 0.060 !       1.17 eA-3
Q149 0.082 0.703 0.255 !       1.17 eA-3
C150 0.013 0.609 0.073 !       1.16 eA-3
Q151 0.508 0.131 0.180 !       1.16 eA-3
C152 0.966 0.606 0.079 !       1.16 eA-3
Q153 0.920 0.388 0.438 !       1.15 eA-3
C154 0.199 0.668 0.210 !       1.15 eA-3
C155 0.924 0.437 0.138 !       1.13 eA-3
C156 0.310 0.240 0.064 !       1.13 eA-3
Q157 0.748 0.126 0.264 !       1.12 eA-3
Q158 0.519 0.332 0.347 !       1.12 eA-3
Q159 0.716 0.248 0.297 !       1.12 eA-3
C160 0.010 0.612 0.393 !       1.12 eA-3
C161 0.124 0.704 0.210 !       1.12 eA-3
C162 0.167 0.720 0.185 !       1.11 eA-3
Q163 0.338 0.173 0.283 !       1.10 eA-3
Q164 0.162 0.454 0.242 !       1.10 eA-3
Q165 0.141 0.669 0.220 !       1.10 eA-3
C166 0.890 0.411 0.133 !       1.09 eA-3
C167 0.897 0.619 0.445 !       1.09 eA-3
Q168 0.012 0.761 0.243 !       1.09 eA-3
Q169 0.673 0.186 0.314 !       1.08 eA-3
Q170 0.985 0.492 0.304 !       1.08 eA-3
C171 0.227 0.359 0.018 !       1.07 eA-3
C172 0.234 0.607 0.200 !       1.07 eA-3
C173 0.935 0.626 0.128 !       1.07 eA-3
Q174 0.184 0.422 0.211 !       1.07 eA-3
Q175 0.576 0.142 0.352 !       1.06 eA-3
C176 0.748 0.730 0.106 !       1.04 eA-3
C177 0.827 0.470 0.132 !       1.04 eA-3
Q178 0.443 1.003 0.401 !       1.04 eA-3
C179 0.799 0.705 0.100 !       1.03 eA-3
Q180 0.953 0.484 0.145 !       1.03 eA-3
Q181 0.527 0.045 0.431 !       1.02 eA-3
Q182 0.424 0.065 0.305 !       1.02 eA-3
C183 0.853 0.684 0.416 !       1.02 eA-3
Q184 0.133 0.548 0.354 !       1.02 eA-3
Q185 0.773 0.673 0.126 !       1.02 eA-3
C186 0.870 0.651 0.032 !       1.01 eA-3
Q187 0.961 0.501 0.273 !       1.00 eA-3
Q188 0.142 0.238 0.059 !       1.00 eA-3
Q189 0.216 0.677 0.161 !       0.99 eA-3
Q190 0.909 0.669 0.269 !       0.99 eA-3
Q191 0.567 0.984 0.374 !       0.99 eA-3
C192 0.864 0.607 0.067 !       0.99 eA-3
C193 0.951 0.407 0.174 !       0.99 eA-3
Q194 0.242 0.654 0.189 !       0.98 eA-3
C195 0.141 0.438 0.139 !       0.98 eA-3
Q196 0.082 0.438 0.330 !       0.98 eA-3
Q197 0.924 0.750 0.283 !       0.98 eA-3
Q198 0.919 0.144 0.114 !       0.98 eA-3
C199 0.858 0.668 0.327 !       0.98 eA-3
;
_refine_diff_density_max 3.471
_refine_diff_density_min -1.704
_refine_diff_density_rms 0.258
_refine_ls_extinction_method none
_refine_ls_goodness_of_fit_ref 1.034
_refine_ls_hydrogen_treatment constr
_refine_ls_matrix_type full
_refine_ls_number_parameters 1508
_refine_ls_number_reflns 26470
_refine_ls_number_restraints 517
_refine_ls_restrained_S_all 1.033
_refine_ls_R_factor_all 0.1056
_refine_ls_R_factor_gt 0.0824
_refine_ls_shift/su_max 0.003
_refine_ls_shift/su_mean 0.001
_refine_ls_structure_factor_coef Fsqd
_refine_ls_weighting_details 'w=1/[\s^2^(Fo^2^)+(0.1826P)^2^+9.3814P] where P=(Fo^2^+2Fc^2^)/3'
_refine_ls_weighting_scheme calc
_refine_ls_wR_factor_gt 0.2460
_refine_ls_wR_factor_ref 0.2705
_reflns_Friedel_coverage 0.000
_reflns_number_gt 17642
_reflns_number_total 26470
_reflns_threshold_expression 'I > 2\s(I)'
_cod_data_source_file d2ra04119g2.cif
_cod_data_source_block exp_1_auto_sq
_cod_database_code 7245244
_shelx_shelxl_version_number 2018/1
_chemical_oxdiff_formula Na10C130H260O110W22P2Dy3
_chemical_oxdiff_usercomment 94k
_shelx_space_group_comment
;
The symmetry employed for this shelxl refinement is uniquely defined
by the following loop, which should always be used as a source of
symmetry information in preference to the above space-group names.
They are only intended as comments.
;
_shelx_estimated_absorpt_t_max 0.351
_shelx_estimated_absorpt_t_min 0.172
_reflns_odcompleteness_completeness 98.42
_reflns_odcompleteness_iscentric 1
_reflns_odcompleteness_theta 66.97
_olex2_refinement_description
;
1. Fixed Uiso
 At 1.2 times of:
  All C(H) groups, All C(H,H) groups
2. Restrained distances
 C57-O23
 1.47 with sigma of 0.02
 O14-C40 = O13-C39 = O13-C38 = O18-C33 = O18-C48 = O17-C47 = O16-C45 = O17-C46
 = O16-C44 = O14-C41 = O9-C28 = O10-C26 = O11-C65 = O11-C24 = O7-C32 = O8-C31 =
 O9-C29
 1.47 with sigma of 0.02
 O3-Na5
 2.5 with sigma of 0.02
 C49-O19
 1.47 with sigma of 0.02
 C11-O86
 1.47 with sigma of 0.02
 C12-C11
 1.52 with sigma of 0.02
 O20-C63 = O19-C64 = O24-C54 = O24-C55
 1.47 with sigma of 0.02
 C58-O22
 1.47 with sigma of 0.02
 C12-O3
 1.47 with sigma of 0.02
 O22-C59
 1.47 with sigma of 0.02
 C23-C24
 1.55 with sigma of 0.02
 C60-C59
 1.5 with sigma of 0.02
 C61-C62
 1.47 with sigma of 0.02
 C44-C43
 1.52 with sigma of 0.02
 C62-O20
 1.47 with sigma of 0.02
 O15-C42 = O15-C43
 1.47 with sigma of 0.02
 C8-C7
 1.55 with sigma of 0.001
 C60-O21
 1.47 with sigma of 0.02
 C42-C41
 1.52 with sigma of 0.02
 O21-C61
 1.47 with sigma of 0.02
 C15-O2
 1.47 with sigma of 0.02
 C32-C31
 1.55 with sigma of 0.02
 C39-C40
 1.55 with sigma of 0.02
 C47-C48
 1.5 with sigma of 0.02
 C15-O83
 2.4 with sigma of 0.04
 O8-C29
 2.4 with sigma of 0.04
 Na5-C11
 3.4 with sigma of 0.04
 C14-Na5
 3.3 with sigma of 0.04
 O11-C23
 2.3 with sigma of 0.04
 Na2-C65
 3.3 with sigma of 0.04
 Na5-C15
 3.44 with sigma of 0.04
 C11-C10
 2.4 with sigma of 0.04
 O3-C11
 2.3 with sigma of 0.04
 C12-O86
 2.4 with sigma of 0.04
 C13-C12
 2.4 with sigma of 0.04
 C59-C58
 2.4 with sigma of 0.04
 C24-O12
 2.3 with sigma of 0.04
 O23-C58
 2.3 with sigma of 0.04
 O3-C14
 2.4 with sigma of 0.04
 C15-C14
 2.3 with sigma of 0.04
 C43-C42
 2.4 with sigma of 0.04
 C60-C61
 2.4 with sigma of 0.04
 O15-C44
 2.4 with sigma of 0.04
 O21-C59
 2.4 with sigma of 0.04
 C62-O21
 2.4 with sigma of 0.04
 C10-O5
 2.4 with sigma of 0.04
 C9-C8
 2.3 with sigma of 0.04
3. Rigid bond restraints
 C23, C24, O11, C65
 with sigma for 1-2 distances of 0.01 and sigma for 1-3 distances of 0.01
 C11, C12
 with sigma for 1-2 distances of 0.01 and sigma for 1-3 distances of 0.01
 C49, C54, O24
 with sigma for 1-2 distances of 0.01 and sigma for 1-3 distances of 0.01
 O5, C8, C7, O6
 with sigma for 1-2 distances of 0.01 and sigma for 1-3 distances of 0.01
 C18, C19
 with sigma for 1-2 distances of 0.01 and sigma for 1-3 distances of 0.01
4. Uiso/Uaniso restraints and constraints
O8 \\sim C30 \\sim C29 \\sim O9 \\sim C28: within 2A with sigma of 0.04 and
sigma for terminal atoms of 0.08 within 2A
C2 \\sim C3 \\sim C4 \\sim C5 \\sim C6 \\sim C1: within 2A with sigma of 0.04
and sigma for terminal atoms of 0.08 within 2A
Na5 \\sim Na5: within 2A with sigma of 0.01 and sigma for terminal atoms of
0.02 within 2A
C26 \\sim C65 \\sim O11: within 2A with sigma of 0.04 and sigma for terminal
atoms of 0.08 within 2A
O86 \\sim C11 \\sim C12 \\sim O3 \\sim C13 \\sim C14 \\sim O2: within 2A with
sigma of 0.04 and sigma for terminal atoms of 0.08 within 2A
C26 \\sim O10 \\sim C27: within 2A with sigma of 0.01 and sigma for terminal
atoms of 0.02 within 2A
C49 \\sim C50 \\sim C51 \\sim C52 \\sim C53 \\sim C54: within 2A with sigma of
0.04 and sigma for terminal atoms of 0.08 within 2A
O24 \\sim C55 \\sim C56: within 2A with sigma of 0.04 and sigma for terminal
atoms of 0.08 within 2A
O8 \\sim C31 \\sim C32: within 2A with sigma of 0.04 and sigma for terminal
atoms of 0.08 within 2A
C59 \\sim O22 \\sim C58: within 2A with sigma of 0.02 and sigma for terminal
atoms of 0.04 within 2A
C21 \\sim C20 \\sim C19: within 2A with sigma of 0.04 and sigma for terminal
atoms of 0.08 within 2A
O86 \\sim C10 \\sim C9: within 2A with sigma of 0.04 and sigma for terminal
atoms of 0.08 within 2A
O7 \\sim C17 \\sim C22 \\sim O12: within 2A with sigma of 0.04 and sigma for
terminal atoms of 0.08 within 2A
O14 \\sim C41 \\sim C42: within 2A with sigma of 0.04 and sigma for terminal
atoms of 0.08 within 2A
O20 \\sim C62 \\sim C61 \\sim O21 \\sim C60 \\sim C59: within 2A with sigma of
0.04 and sigma for terminal atoms of 0.08 within 2A
O17 \\sim C47 \\sim C48: within 2A with sigma of 0.04 and sigma for terminal
atoms of 0.08 within 2A
O15 \\sim C43 \\sim C44: within 2A with sigma of 0.04 and sigma for terminal
atoms of 0.08 within 2A
Na2: within 2A with sigma of 0.01 and sigma for terminal atoms of 0.02 within 2A
C16 \\sim C15 \\sim O2: within 2A with sigma of 0.04 and sigma for terminal
atoms of 0.08 within 2A
C32 \\sim O7: within 2A with sigma of 0.04 and sigma for terminal atoms of 0.08
within 2A
C39 \\sim C40 \\sim O14: within 2A with sigma of 0.04 and sigma for terminal
atoms of 0.08 within 2A
Uanis(O88) \\sim Ueq: with sigma of 0.1 and sigma for terminal atoms of 0.2
Uanis(O29) \\sim Ueq: with sigma of 0.08 and sigma for terminal atoms of 0.16
Uanis(O64) \\sim Ueq: with sigma of 0.1 and sigma for terminal atoms of 0.2
Uanis(O77) \\sim Ueq: with sigma of 0.1 and sigma for terminal atoms of 0.2
Uanis(O37) \\sim Ueq: with sigma of 0.1 and sigma for terminal atoms of 0.2
5. Rigid body (RIGU) restrains
 C28, O9
 with sigma for 1-2 distances of 0.004 and sigma for 1-3 distances of 0.004
 C28, C27
 with sigma for 1-2 distances of 0.004 and sigma for 1-3 distances of 0.004
 C1, O83
 with sigma for 1-2 distances of 0.004 and sigma for 1-3 distances of 0.004
 O23, C57, C58
 with sigma for 1-2 distances of 0.004 and sigma for 1-3 distances of 0.004
 C33, C34, C35, C36, C37, C38
 with sigma for 1-2 distances of 0.004 and sigma for 1-3 distances of 0.004
 C56, O23
 with sigma for 1-2 distances of 0.004 and sigma for 1-3 distances of 0.004
 O15, C42
 with sigma for 1-2 distances of 0.004 and sigma for 1-3 distances of 0.004
6. Others
 Sof(O68)=Sof(O82)=Sof(O52)=Sof(O53)=Sof(O84)=Sof(O85)=Sof(O128)=Sof(O69)=
 Sof(O59)=Sof(O66)=Sof(W2A)=Sof(W11A)=Sof(W7A)=Sof(W9A)=1-FVAR(1)
 Sof(W2)=Sof(W7)=Sof(W9)=Sof(W11)=Sof(O49)=Sof(O57)=Sof(O47)=Sof(O33)=Sof(O36)=
 Sof(O46)=Sof(O32)=Sof(O42)=Sof(O76)=Sof(O54)=FVAR(1)
 Fixed Sof: O30(0.75) O27(0.5) O25(0.5)
7.a Secondary CH2 refined with riding coordinates:
 C63(H63A,H63B), C64(H64A,H64B), C31(H31A,H31B), C45(H45A,H45B), C48(H48A,
 H48B), C56(H56A,H56B), C55(H55A,H55B), C39(H39A,H39B), C16(H16A,H16B),
 C32(H32A,H32B), C14(H14A,H14B), C46(H46A,H46B), C44(H44A,H44B), C26(H26A,H26B),
  C40(H40A,H40B), C41(H41A,H41B), C47(H47A,H47B), C24(H24A,H24B), C65(H65A,
 H65B), C8(H8A,H8B), C7(H7A,H7B), C29(H29A,H29B), C28(H28A,H28B), C15(H15A,
 H15B), C12(H12A,H12B), C9(H9A,H9B), C10(H10A,H10B), C58(H58A,H58B), C23(H23A,
 H23B), C30(H30A,H30B), C57(H57A,H57B), C60(H60A,H60B), C61(H61A,H61B),
 C62(H62A,H62B), C59(H59A,H59B), C11(H11A,H11B), C42(H42A,H42B), C43(H43A,H43B)
7.b Aromatic/amide H refined with riding coordinates:
 C37(H37), C36(H36), C35(H35), C34(H34), C5(H5), C4(H4), C3(H3), C2(H2),
 C52(H52), C53(H53), C50(H50), C51(H51), C18(H18), C19(H19), C20(H20), C21(H21)
7.c Fitted hexagon refined as free rotating group:
 C33(C38,C37,C36,C35,C34), C6(C5,C4,C3,C2,C1), C52(C53,C54,C49,C50,C51),
 C17(C18,C19,C20,C21,C22)
;
_platon_squeeze_void_probe_radius 1.20
_olex2_exptl_crystal_mounting_method 'MiTeGen cryoloop'
_olex2_submission_special_instructions 'No special instructions were received'
_oxdiff_exptl_absorpt_empirical_details
;
Empirical correction (ABSPACK) includes:
- Absorption correction using spherical harmonics
- Frame scaling
;
_oxdiff_exptl_absorpt_empirical_full_max 1.808
_oxdiff_exptl_absorpt_empirical_full_min 0.665

loop_
_space_group_symop_operation_xyz
'x, y, z'
'-x, -y, -z'

loop_
_atom_site_label
_atom_site_type_symbol
_atom_site_fract_x
_atom_site_fract_y
_atom_site_fract_z
_atom_site_U_iso_or_equiv
_atom_site_adp_type
_atom_site_occupancy
_atom_site_site_symmetry_order
_atom_site_calc_flag
_atom_site_refinement_flags_posn
_atom_site_refinement_flags_adp
_atom_site_refinement_flags_occupancy
_atom_site_disorder_assembly
_atom_site_disorder_group
W1 W 0.47498(4) 0.32029(4) 0.31110(3) 0.0744(2) Uani 1 1 d . . . . .
W2 W 0.64466(13) -0.08629(19) 0.22315(12) 0.0630(8) Uani 0.556(8) 1 d . . P A 1
W3 W 0.33997(4) 0.21065(4) 0.31926(3) 0.07426(19) Uani 1 1 d . . . . .
W4 W 0.64798(4) 0.18045(5) 0.13628(3) 0.0779(2) Uani 1 1 d . . . . .
W5 W 0.42291(5) 0.00927(5) 0.27611(3) 0.0790(2) Uani 1 1 d . . . . .
W6 W 0.68627(4) -0.04208(4) 0.34961(3) 0.0791(2) Uani 1 1 d . . . . .
W7 W 0.6090(4) 0.1529(4) 0.3948(3) 0.0643(8) Uani 0.556(8) 1 d . . P A 1
W8 W 0.69332(5) 0.22531(5) 0.26057(4) 0.0932(2) Uani 1 1 d . . . . .
W9 W 0.51352(18) 0.0716(3) 0.14234(16) 0.0806(15) Uani 0.556(8) 1 d . . P A 1
W11 W 0.4364(5) 0.2771(6) 0.1835(4) 0.0753(12) Uani 0.556(8) 1 d . . P A 1
Dy18 Dy 0.45594(7) 0.04197(6) 0.42104(3) 0.0879(3) Uani 1 1 d . . . . .
P P 0.55818(19) 0.11680(19) 0.26813(12) 0.0641(8) Uani 1 1 d . . . . .
O72 O 0.4397(8) 0.0459(10) 0.1963(5) 0.138(6) Uani 1 1 d . . . . .
O43 O 0.7382(10) 0.0813(8) 0.1545(7) 0.135(5) Uani 1 1 d . . . . .
O34 O 0.3519(10) 0.2533(9) 0.2407(6) 0.125(5) Uani 1 1 d . . . . .
O39 O 0.5372(8) 0.2649(8) 0.1472(7) 0.126(5) Uani 1 1 d . . . . .
O78 O 0.7666(8) -0.0171(9) 0.2876(5) 0.114(4) Uani 1 1 d . . . . .
O67 O 0.5320(11) -0.0690(12) 0.2554(5) 0.159(7) Uani 1 1 d . . . . .
Na3 Na 0.3264(11) 0.4264(7) 0.5927(5) 0.201(6) Uani 1 1 d . . . . .
O38 O 0.5219(7) 0.2620(9) 0.3718(5) 0.119(4) Uani 1 1 d . . . . .
O55 O 0.6714(8) -0.1002(9) 0.2933(5) 0.113(4) Uani 1 1 d . . . . .
O62 O 0.7339(9) -0.0521(10) 0.1983(5) 0.126(5) Uani 1 1 d . . . . .
O73 O 0.3826(7) 0.2883(7) 0.3364(4) 0.095(3) Uani 1 1 d . . . . .
O81 O 0.3660(8) 0.3543(8) 0.1495(5) 0.110(4) Uani 1 1 d . . . . .
O40 O 0.4521(10) 0.3350(8) 0.2361(5) 0.120(4) Uani 1 1 d . . . . .
O58 O 0.3434(7) 0.1044(8) 0.4920(5) 0.113(4) Uani 1 1 d . . . . .
O44 O 0.3464(9) 0.1202(8) 0.2850(4) 0.116(4) Uani 1 1 d . . . . .
O63 O 0.6003(7) 0.1104(7) 0.1172(6) 0.113(4) Uani 1 1 d . . . . .
O48 O 0.4930(7) 0.0490(8) 0.0849(4) 0.098(3) Uani 1 1 d . . . . .
O56 O 0.6834(7) 0.1895(9) 0.3311(6) 0.137(6) Uani 1 1 d . . . . .
O60 O 0.6855(9) 0.0509(9) 0.3787(6) 0.128(4) Uani 1 1 d . . . . .
O31 O 0.5940(12) -0.0391(9) 0.3887(7) 0.164(7) Uani 1 1 d . . . . .
O18 O 0.3212(13) 0.5018(10) 0.5014(7) 0.183(8) Uani 1 1 d D . . . .
O1A O 0.5984(9) -0.0282(9) 0.1596(5) 0.132(5) Uani 1 1 d . . . . .
O45 O 0.4324(9) 0.4138(7) 0.3314(5) 0.117(4) Uani 1 1 d . . . . .
O70 O 0.4186(8) -0.0716(6) 0.4532(5) 0.098(3) Uani 1 1 d . . . . .
O35 O 0.6715(9) 0.2345(9) 0.1863(8) 0.146(6) Uani 1 1 d . . . . .
C33 C 0.3758(12) 0.5474(12) 0.4826(8) 0.154(9) Uani 1 1 d DG . . . .
C38 C 0.3931(13) 0.5776(13) 0.5262(6) 0.182(11) Uani 1 1 d DG . . . .
C37 C 0.4381(13) 0.6280(12) 0.5156(8) 0.180(11) Uani 1 1 d G . . . .
H37 H 0.449979 0.648618 0.545451 0.216 Uiso 1 1 calc R U . . .
C36 C 0.4657(12) 0.6482(11) 0.4613(10) 0.224(15) Uani 1 1 d G . . . .
H36 H 0.496500 0.682711 0.454103 0.269 Uiso 1 1 calc R U . . .
C35 C 0.4484(14) 0.6181(12) 0.4177(7) 0.204(13) Uani 1 1 d G . . . .
H35 H 0.467278 0.631916 0.380603 0.245 Uiso 1 1 calc R U . . .
C34 C 0.4034(13) 0.5676(12) 0.4283(7) 0.185(11) Uani 1 1 d G . . . .
H34 H 0.391533 0.547027 0.398452 0.222 Uiso 1 1 calc R U . . .
O49 O 0.4562(12) -0.0049(10) 0.3427(6) 0.063(4) Uani 0.556(8) 1 d . . P A 1
O65 O 0.6809(9) -0.1800(7) 0.2015(5) 0.116(4) Uani 1 1 d . . . . .
O24 O 0.5139(14) 0.2726(10) -0.1833(7) 0.184(8) Uani 1 1 d D U . . .
O57 O 0.7374(18) -0.1089(12) 0.3959(9) 0.098(7) Uani 0.556(8) 1 d . . P A 1
O61 O 0.4453(8) 0.1833(9) 0.1494(8) 0.144(6) Uani 1 1 d . . . . .
O47 O 0.6242(19) 0.1759(15) 0.4553(10) 0.102(9) Uani 0.556(8) 1 d . . P A 1
O12 O 0.1667(13) 0.1285(19) 0.1655(10) 0.239(11) Uani 1 1 d D U . . .
O16 O 0.4060(16) 0.2706(13) 0.5860(9) 0.186(8) Uani 1 1 d D . . . .
O5 O 0.1705(13) 0.0240(17) 0.4638(11) 0.219(10) Uani 1 1 d D U . . .
O13 O 0.3479(15) 0.5596(13) 0.5788(7) 0.205(9) Uani 1 1 d D . . . .
O75 O 0.7754(11) 0.1160(11) 0.2404(8) 0.174(8) Uani 1 1 d . . . . .
O50 O 0.3609(8) -0.0389(9) 0.2718(7) 0.129(5) Uani 1 1 d . . . . .
O19 O 0.5020(13) 0.4229(10) -0.2027(6) 0.161(7) Uani 1 1 d D . . . .
O6 O 0.1032(11) 0.0768(16) 0.3680(8) 0.197(9) Uani 1 1 d . U . . .
C63 C 0.418(2) 0.5558(17) -0.1708(10) 0.203(15) Uani 1 1 d D . . . .
H63A H 0.369867 0.557319 -0.186098 0.244 Uiso 1 1 calc R U . . .
H63B H 0.415226 0.612195 -0.169760 0.244 Uiso 1 1 calc R U . . .
O33 O 0.2362(11) 0.2781(14) 0.3252(8) 0.083(6) Uani 0.556(8) 1 d . . P A 1
O83 O -0.0514(10) 0.1174(15) 0.3698(9) 0.193(9) Uani 1 1 d D . . . .
O80 O 0.6863(13) 0.2126(10) 0.0753(7) 0.161(6) Uani 1 1 d . . . . .
C64 C 0.497(3) 0.5060(15) -0.2042(15) 0.24(2) Uani 1 1 d D . . . .
H64A H 0.499823 0.527978 -0.242896 0.293 Uiso 1 1 calc R U . . .
H64B H 0.545248 0.507150 -0.189623 0.293 Uiso 1 1 calc R U . . .
C31 C -0.102(2) 0.216(3) 0.1156(17) 0.331(17) Uani 1 1 d D U . . .
H31A H -0.163181 0.231672 0.115549 0.397 Uiso 1 1 calc R U . . .
H31B H -0.086521 0.263677 0.107336 0.397 Uiso 1 1 calc R U . . .
C45 C 0.3761(16) 0.2288(16) 0.5532(12) 0.165(11) Uani 1 1 d D . . . .
H45A H 0.320616 0.227881 0.570547 0.198 Uiso 1 1 calc R U . . .
H45B H 0.416845 0.172689 0.545088 0.198 Uiso 1 1 calc R U . . .
C6 C 0.0862(15) 0.0462(18) 0.3306(9) 0.219(12) Uani 1 1 d G U . . .
C5 C 0.1430(12) -0.0080(17) 0.2915(10) 0.248(14) Uani 1 1 d G U . . .
H5 H 0.201678 -0.024477 0.290496 0.297 Uiso 1 1 calc R U . . .
C4 C 0.1139(15) -0.0381(18) 0.2537(10) 0.270(14) Uani 1 1 d G U . . .
H4 H 0.152757 -0.075169 0.226976 0.324 Uiso 1 1 calc R U . . .
C3 C 0.0281(17) -0.0141(19) 0.2552(11) 0.275(15) Uani 1 1 d G U . . .
H3 H 0.008219 -0.034637 0.229384 0.330 Uiso 1 1 calc R U . . .
C2 C -0.0287(13) 0.0401(19) 0.2943(11) 0.243(13) Uani 1 1 d G U . . .
H2 H -0.087398 0.056588 0.295313 0.291 Uiso 1 1 calc R U . . .
C1 C 0.0003(14) 0.0702(18) 0.3321(10) 0.233(13) Uani 1 1 d G U . . .
C48 C 0.315(3) 0.463(2) 0.4532(10) 0.242(15) Uani 1 1 d D U . . .
H48A H 0.296604 0.503960 0.423364 0.290 Uiso 1 1 calc R U . . .
H48B H 0.371212 0.421524 0.438610 0.290 Uiso 1 1 calc R U . . .
C56 C 0.473(3) 0.1794(18) -0.1184(16) 0.221(13) Uani 1 1 d . U . . .
H56A H 0.417194 0.196483 -0.129887 0.265 Uiso 1 1 calc R U . . .
H56B H 0.489156 0.121537 -0.105701 0.265 Uiso 1 1 calc R U . . .
O7 O 0.0092(13) 0.172(2) 0.1595(10) 0.250(11) Uani 1 1 d D U . . .
O79 O 0.8842(7) -0.0261(8) 0.1941(5) 0.105(3) Uani 1 1 d . . . . .
O20 O 0.419(2) 0.5171(13) -0.1153(8) 0.282(14) Uani 1 1 d D U . . .
C55 C 0.536(3) 0.1841(14) -0.1702(16) 0.240(14) Uani 1 1 d D U . . .
H55A H 0.594607 0.158152 -0.162449 0.288 Uiso 1 1 calc R U . . .
H55B H 0.531647 0.156630 -0.201343 0.288 Uiso 1 1 calc R U . . .
C39 C 0.370(2) 0.5922(17) 0.6226(11) 0.246(18) Uani 1 1 d D U . . .
H39A H 0.359806 0.650718 0.615729 0.295 Uiso 1 1 calc R U . . .
H39B H 0.429347 0.561531 0.627210 0.295 Uiso 1 1 calc R U . . .
O71 O 0.5870(9) 0.3060(10) 0.2738(6) 0.142(6) Uani 1 1 d . . . . .
Na5 Na -0.0019(10) 0.1215(16) 0.4647(8) 0.319(12) Uani 1 1 d D . . . .
C16 C -0.1365(18) 0.145(2) 0.3665(16) 0.245(16) Uani 1 1 d . U . . .
H16A H -0.155904 0.099380 0.371369 0.294 Uiso 1 1 calc R U . . .
H16B H -0.147684 0.173627 0.330402 0.294 Uiso 1 1 calc R U . . .
O17 O 0.2933(15) 0.3600(12) 0.5133(9) 0.220(10) Uani 1 1 d D U . . .
O3 O -0.0898(18) 0.177(3) 0.5558(11) 0.339(16) Uani 1 1 d D U . . .
C32 C -0.0736(15) 0.167(3) 0.1673(14) 0.250(13) Uani 1 1 d D U . . .
H32A H -0.110232 0.193048 0.201571 0.301 Uiso 1 1 calc R U . . .
H32B H -0.069393 0.110219 0.167267 0.301 Uiso 1 1 calc R U . . .
C14 C -0.2047(18) 0.225(3) 0.5090(16) 0.265(15) Uani 1 1 d D U . . .
H14A H -0.265024 0.235708 0.511898 0.318 Uiso 1 1 calc R U . . .
H14B H -0.196897 0.277378 0.499047 0.318 Uiso 1 1 calc R U . . .
C52 C 0.6941(16) 0.2427(12) -0.3009(11) 0.286(17) Uani 1 1 d G U . . .
H52 H 0.738076 0.201437 -0.322565 0.344 Uiso 1 1 calc R U . . .
C53 C 0.6432(18) 0.2217(9) -0.2563(11) 0.263(16) Uani 1 1 d G U . . .
H53 H 0.652355 0.165995 -0.247630 0.316 Uiso 1 1 calc R U . . .
C54 C 0.5789(16) 0.2821(14) -0.2246(9) 0.206(11) Uani 1 1 d DG U . . .
C49 C 0.5656(15) 0.3635(12) -0.2373(10) 0.218(12) Uani 1 1 d DG U . . .
C50 C 0.6165(18) 0.3846(10) -0.2819(11) 0.260(15) Uani 1 1 d G U . . .
H50 H 0.607374 0.440279 -0.290566 0.312 Uiso 1 1 calc R U . . .
C51 C 0.6808(17) 0.3242(15) -0.3136(10) 0.275(15) Uani 1 1 d G U . . .
H51 H 0.715584 0.338582 -0.344033 0.330 Uiso 1 1 calc R U . . .
C46 C 0.3711(16) 0.2868(14) 0.5020(16) 0.196(16) Uani 1 1 d D . . . .
H46A H 0.420599 0.302143 0.494172 0.236 Uiso 1 1 calc R U . . .
H46B H 0.370275 0.259658 0.469345 0.236 Uiso 1 1 calc R U . . .
C44 C 0.407(3) 0.2194(16) 0.6354(10) 0.223(15) Uani 1 1 d D U . . .
H44A H 0.447987 0.163328 0.627965 0.267 Uiso 1 1 calc R U . . .
H44B H 0.350502 0.217344 0.648412 0.267 Uiso 1 1 calc R U . . .
C26 C 0.311(2) 0.088(4) -0.0228(17) 0.299(13) Uani 1 1 d D U . . .
H26A H 0.308200 0.143965 -0.020155 0.359 Uiso 1 1 calc R U . . .
H26B H 0.352048 0.062525 -0.055952 0.359 Uiso 1 1 calc R U . . .
O36 O 0.5078(13) 0.1331(12) 0.4157(9) 0.082(5) Uani 0.556(8) 1 d . . P A 1
O74 O 0.7575(8) 0.2754(9) 0.2584(4) 0.110(4) Uani 1 1 d . . . . .
O14 O 0.344(3) 0.4907(17) 0.6753(12) 0.310(15) Uani 1 1 d D U . . .
C40 C 0.308(3) 0.5778(19) 0.6726(15) 0.284(17) Uani 1 1 d D U . . .
H40A H 0.309755 0.601397 0.706655 0.341 Uiso 1 1 calc R U . . .
H40B H 0.249873 0.599212 0.665168 0.341 Uiso 1 1 calc R U . . .
C41 C 0.305(4) 0.464(3) 0.7298(18) 0.39(2) Uani 1 1 d D U . . .
H41A H 0.243357 0.488552 0.732782 0.464 Uiso 1 1 calc R U . . .
H41B H 0.320214 0.484947 0.760027 0.464 Uiso 1 1 calc R U . . .
O46 O 0.5789(10) 0.0849(9) 0.3252(6) 0.072(4) Uani 0.556(8) 1 d . . P A 1
O32 O 0.5441(13) 0.0501(10) 0.2395(6) 0.079(5) Uani 0.556(8) 1 d . . P A 1
O42 O 0.6388(9) 0.1330(10) 0.2312(7) 0.076(5) Uani 0.556(8) 1 d . . P A 1
O11 O 0.2796(14) 0.084(3) 0.0780(11) 0.322(16) Uani 1 1 d D U . . .
O9 O 0.080(2) 0.101(3) -0.0187(13) 0.375(18) Uani 1 1 d D U . . .
C47 C 0.255(2) 0.423(2) 0.4719(14) 0.246(13) Uani 1 1 d D U . . .
H47A H 0.246590 0.398689 0.440607 0.295 Uiso 1 1 calc R U . . .
H47B H 0.199752 0.463274 0.488862 0.295 Uiso 1 1 calc R U . . .
O10 O 0.2281(16) 0.086(3) -0.0220(11) 0.299(12) Uani 1 1 d D U . . .
C24 C 0.296(2) 0.0400(19) 0.1309(14) 0.250(17) Uani 1 1 d D U . . .
H24A H 0.356257 0.015379 0.133327 0.300 Uiso 1 1 calc R U . . .
H24B H 0.271111 -0.002124 0.138819 0.300 Uiso 1 1 calc R U . . .
C65 C 0.332(2) 0.036(4) 0.031(2) 0.354(18) Uani 1 1 d D U . . .
H65A H 0.319354 -0.013970 0.030654 0.424 Uiso 1 1 calc R U . . .
H65B H 0.391773 0.018690 0.032691 0.424 Uiso 1 1 calc R U . . .
C8 C 0.2086(17) 0.051(2) 0.4241(9) 0.217(15) Uani 1 1 d D U . . .
H8A H 0.268704 0.030665 0.427581 0.260 Uiso 1 1 calc R U . . .
H8B H 0.185936 0.111345 0.425170 0.260 Uiso 1 1 calc R U . . .
C7 C 0.2012(15) 0.027(2) 0.3676(9) 0.31(2) Uani 1 1 d D U . . .
H7A H 0.216386 -0.032698 0.366387 0.369 Uiso 1 1 calc R U . . .
H7B H 0.235998 0.044508 0.336362 0.369 Uiso 1 1 calc R U . . .
O76 O 0.4856(9) 0.1948(8) 0.2719(6) 0.065(4) Uani 0.556(8) 1 d . . P A 1
O54 O 0.3904(12) 0.1511(10) 0.3776(7) 0.066(4) Uani 0.556(8) 1 d . . P A 1
O2 O -0.1551(14) 0.166(2) 0.4682(13) 0.253(12) Uani 1 1 d D U . . .
Na1 Na 0.4677(11) 0.3661(7) -0.1061(5) 0.207(6) Uani 1 1 d . . . . .
Na2 Na 0.1209(9) 0.1320(14) 0.0681(7) 0.260(9) Uani 1 1 d D . . . .
O28 O 0.186(2) 0.494(4) 0.6098(18) 0.44(4) Uani 1 1 d . . . . .
O68 O 0.5430(11) 0.1494(11) 0.2088(6) 0.063(5) Uani 0.444(8) 1 d . . P A 2
O82 O 0.6295(10) 0.0382(10) 0.2675(6) 0.056(4) Uani 0.444(8) 1 d . . P A 2
O52 O 0.5715(11) 0.1821(11) 0.2984(7) 0.063(5) Uani 0.444(8) 1 d . . P A 2
O53 O 0.4708(9) 0.1060(10) 0.3002(6) 0.051(4) Uani 0.444(8) 1 d . . P A 2
O26 O 0.1312(17) -0.004(2) 0.0897(17) 0.313(17) Uani 1 1 d . . . . .
C29 C -0.011(2) 0.145(4) -0.0225(16) 0.363(19) Uani 1 1 d D U . . .
H29A H -0.022383 0.131731 -0.057049 0.435 Uiso 1 1 calc R U . . .
H29B H -0.025403 0.204598 -0.022925 0.435 Uiso 1 1 calc R U . . .
O84 O 0.5417(14) 0.1236(16) 0.4356(9) 0.089(9) Uani 0.444(8) 1 d . . P A 2
O85 O 0.4096(13) -0.0062(13) 0.3478(9) 0.065(6) Uani 0.444(8) 1 d . . P A 2
O128 O 0.3421(11) 0.1598(11) 0.3847(8) 0.053(4) Uani 0.444(8) 1 d . . P A 2
C28 C 0.130(2) 0.093(3) -0.0736(14) 0.34(2) Uani 1 1 d D U . . .
H28A H 0.123991 0.052043 -0.094570 0.403 Uiso 1 1 calc R U . . .
H28B H 0.114168 0.145737 -0.094739 0.403 Uiso 1 1 calc R U . . .
O8 O -0.0474(19) 0.145(3) 0.0802(13) 0.331(14) Uani 1 1 d D U . . .
C15 C -0.1816(17) 0.207(3) 0.4163(13) 0.263(16) Uani 1 1 d D U . . .
H15A H -0.166937 0.255182 0.408166 0.315 Uiso 1 1 calc R U . . .
H15B H -0.243327 0.224653 0.419899 0.315 Uiso 1 1 calc R U . . .
O86 O 0.0717(19) 0.106(3) 0.5502(15) 0.328(15) Uani 1 1 d D U . . .
C12 C -0.062(2) 0.162(3) 0.6105(13) 0.312(16) Uani 1 1 d D U . . .
H12A H -0.061250 0.108898 0.627739 0.374 Uiso 1 1 calc R U . . .
H12B H -0.097740 0.206042 0.636156 0.374 Uiso 1 1 calc R U . . .
C9 C 0.204(2) 0.003(3) 0.5136(13) 0.29(2) Uani 1 1 d D U . . .
H9A H 0.254987 0.014818 0.509479 0.352 Uiso 1 1 calc R U . . .
H9B H 0.218795 -0.056086 0.522409 0.352 Uiso 1 1 calc R U . . .
C10 C 0.141(3) 0.050(3) 0.5580(15) 0.326(19) Uani 1 1 d D U . . .
H10A H 0.126361 0.010001 0.584888 0.391 Uiso 1 1 calc R U . . .
H10B H 0.168910 0.074901 0.576930 0.391 Uiso 1 1 calc R U . . .
O22 O 0.507(3) 0.303(3) -0.0201(13) 0.379(18) Uani 1 1 d D U . . .
C58 C 0.498(4) 0.229(3) 0.0089(18) 0.39(2) Uani 1 1 d D U . . .
H58A H 0.443202 0.244540 0.034146 0.463 Uiso 1 1 calc R U . . .
H58B H 0.542792 0.203202 0.031606 0.463 Uiso 1 1 calc R U . . .
O23 O 0.462(3) 0.2259(16) -0.0715(15) 0.37(3) Uani 1 1 d D . . . .
C23 C 0.2473(16) 0.114(3) 0.1675(15) 0.31(3) Uani 1 1 d D U . . .
H23A H 0.258909 0.101491 0.205830 0.377 Uiso 1 1 calc R U . . .
H23B H 0.261649 0.161591 0.152228 0.377 Uiso 1 1 calc R U . . .
C27 C 0.211(3) 0.068(4) -0.0620(16) 0.287(13) Uani 1 1 d . U . . .
C30 C -0.062(3) 0.119(4) 0.027(2) 0.335(18) Uani 1 1 d . U . . .
H30A H -0.045291 0.059501 0.028274 0.402 Uiso 1 1 calc R U . . .
H30B H -0.122295 0.145224 0.024354 0.402 Uiso 1 1 calc R U . . .
C57 C 0.503(3) 0.163(3) -0.0328(16) 0.30(2) Uani 1 1 d D . . . .
H57A H 0.561876 0.129046 -0.048449 0.357 Uiso 1 1 calc R U . . .
H57B H 0.471377 0.129236 -0.016576 0.357 Uiso 1 1 calc R U . . .
C60 C 0.437(4) 0.426(3) 0.0310(13) 0.41(2) Uani 1 1 d D U . . .
H60A H 0.389514 0.413073 0.052525 0.489 Uiso 1 1 calc R U . . .
H60B H 0.445643 0.466490 0.050712 0.489 Uiso 1 1 calc R U . . .
O21 O 0.422(3) 0.455(2) -0.0249(12) 0.42(2) Uani 1 1 d D U . . .
C61 C 0.348(3) 0.532(3) -0.0245(16) 0.41(2) Uani 1 1 d D U . . .
H61A H 0.296391 0.520015 -0.020322 0.487 Uiso 1 1 calc R U . . .
H61B H 0.342108 0.564576 0.007105 0.487 Uiso 1 1 calc R U . . .
C62 C 0.357(3) 0.579(2) -0.0768(13) 0.348(19) Uani 1 1 d D U . . .
H62A H 0.377721 0.621200 -0.072046 0.417 Uiso 1 1 calc R U . . .
H62B H 0.302736 0.604863 -0.090481 0.417 Uiso 1 1 calc R U . . .
C59 C 0.516(3) 0.350(2) 0.0220(19) 0.39(2) Uani 1 1 d D U . . .
H59A H 0.565540 0.364483 0.009114 0.473 Uiso 1 1 calc R U . . .
H59B H 0.523659 0.316935 0.056950 0.473 Uiso 1 1 calc R U . . .
O69 O 0.7732(16) -0.1212(16) 0.3669(9) 0.094(9) Uani 0.444(8) 1 d . . P A 2
O59 O 0.231(2) 0.2516(19) 0.3462(9) 0.093(9) Uani 0.444(8) 1 d . . P A 2
O51 O 0.3669(14) 0.8547(15) 0.3797(9) 0.200(8) Uani 1 1 d . . . . .
O30 O 0.323(3) 0.393(2) -0.106(2) 0.29(2) Uani 0.75 1 d . . P . .
O66 O 0.636(3) 0.205(2) 0.4352(9) 0.105(11) Uani 0.444(8) 1 d . . P A 2
C11 C 0.024(2) 0.162(3) 0.5925(16) 0.313(16) Uani 1 1 d D U . . .
H11A H 0.019681 0.217127 0.578779 0.375 Uiso 1 1 calc R U . . .
H11B H 0.053259 0.147382 0.624798 0.375 Uiso 1 1 calc R U . . .
C13 C -0.176(3) 0.191(4) 0.562(2) 0.292(16) Uani 1 1 d D U . . .
C42 C 0.334(5) 0.370(2) 0.7372(15) 0.41(3) Uani 1 1 d D U . . .
H42A H 0.377483 0.348333 0.761290 0.491 Uiso 1 1 calc R U . . .
H42B H 0.285974 0.354944 0.753964 0.491 Uiso 1 1 calc R U . . .
C43 C 0.430(2) 0.2554(17) 0.6781(14) 0.248(15) Uani 1 1 d D U . . .
H43A H 0.426231 0.225915 0.714354 0.297 Uiso 1 1 calc R U . . .
H43B H 0.488160 0.253895 0.666879 0.297 Uiso 1 1 calc R U . . .
O15 O 0.369(2) 0.3389(16) 0.6807(12) 0.294(14) Uani 1 1 d D U . . .
C17 C 0.0278(13) 0.2136(19) 0.1990(9) 0.228(12) Uani 1 1 d G U . . .
C18 C -0.0322(10) 0.2520(16) 0.2436(10) 0.228(18) Uani 1 1 d G U . . .
H18 H -0.089912 0.264110 0.243728 0.274 Uiso 1 1 calc R U . . .
C19 C -0.0076(14) 0.273(2) 0.2881(9) 0.290(19) Uani 1 1 d G U . . .
H19 H -0.048572 0.299124 0.318604 0.348 Uiso 1 1 calc R U . . .
C20 C 0.0769(15) 0.255(2) 0.2880(9) 0.294(18) Uani 1 1 d G U . . .
H20 H 0.093682 0.269396 0.318368 0.352 Uiso 1 1 calc R U . . .
C21 C 0.1368(11) 0.2167(19) 0.2434(11) 0.270(18) Uani 1 1 d G U . . .
H21 H 0.194598 0.204653 0.243257 0.324 Uiso 1 1 calc R U . . .
C22 C 0.1123(11) 0.196(2) 0.1989(10) 0.247(14) Uani 1 1 d G U . . .
W2A W 0.6408(3) -0.0832(3) 0.2225(2) 0.118(2) Uani 0.444(8) 1 d . . P A 2
W10A W 0.77841(4) 0.02154(6) 0.21748(4) 0.0986(3) Uani 1 1 d . . . . .
O41 O 0.1911(16) 0.233(2) 0.4756(18) 0.34(2) Uani 1 1 d . . . . .
O37 O 0.226(3) 0.480(2) 0.285(2) 0.46(3) Uani 1 1 d . U . . .
O64 O 1.0355(18) -0.4009(12) 0.270(2) 0.42(3) Uani 1 1 d . U . . .
W11A W 0.4183(7) 0.2770(9) 0.1914(5) 0.0810(19) Uani 0.444(8) 1 d . . P A 2
W7A W 0.5964(6) 0.1686(6) 0.3901(4) 0.0733(14) Uani 0.444(8) 1 d . . P A 2
O29 O 0.622(3) 0.338(3) -0.1024(19) 0.37(2) Uani 1 1 d . U . . .
O77 O 0.911(3) -0.277(5) 0.242(2) 0.68(7) Uani 1 1 d . U . . .
O88 O 0.846(5) -0.448(7) 0.227(4) 0.93(9) Uani 1 1 d . U . . .
F2 F 0.500000 0.000000 0.500000 0.092(3) Uani 1 2 d S . P A .
W9A W 0.5100(3) 0.0739(4) 0.1431(2) 0.100(2) Uani 0.444(8) 1 d . . P A 2
O27 O 0.060(3) 0.268(4) 0.052(2) 0.26(3) Uani 0.5 1 d . . P . .
O25 O 0.0094(18) 0.2302(19) 0.4395(15) 0.157(13) Uani 0.5 1 d . . P B 1

loop_
_atom_site_aniso_label
_atom_site_aniso_U_11
_atom_site_aniso_U_22
_atom_site_aniso_U_33
_atom_site_aniso_U_23
_atom_site_aniso_U_13
_atom_site_aniso_U_12
W1 0.0772(4) 0.0670(4) 0.0712(4) 0.0033(3) -0.0185(3) -0.0182(3)
W2 0.0539(10) 0.0743(18) 0.0582(15) -0.0033(12) -0.0124(8) -0.0201(9)
W3 0.0646(4) 0.0782(4) 0.0695(4) 0.0084(3) -0.0202(3) -0.0150(3)
W4 0.0785(4) 0.0974(5) 0.0558(3) 0.0066(3) -0.0172(3) -0.0312(4)
W5 0.1009(5) 0.0961(5) 0.0569(3) 0.0059(3) -0.0275(3) -0.0510(4)
W6 0.0795(4) 0.0770(4) 0.0575(3) 0.0013(3) -0.0204(3) -0.0019(3)
W7 0.0741(17) 0.076(2) 0.0463(9) 0.0126(11) -0.0269(12) -0.0282(16)
W8 0.0777(5) 0.0975(5) 0.1135(6) 0.0113(4) -0.0356(4) -0.0380(4)
W9 0.0622(13) 0.122(3) 0.058(2) -0.0041(19) -0.0243(11) -0.0289(15)
W11 0.076(3) 0.0785(15) 0.074(3) 0.0175(15) -0.036(2) -0.026(2)
Dy18 0.1292(8) 0.0812(6) 0.0534(4) -0.0023(4) -0.0103(5) -0.0425(6)
P 0.0653(18) 0.0709(19) 0.0555(17) 0.0040(14) -0.0188(14) -0.0230(15)
O72 0.083(8) 0.179(13) 0.090(8) 0.043(8) -0.011(6) 0.003(8)
O43 0.151(12) 0.089(8) 0.171(13) -0.014(8) -0.092(11) -0.018(8)
O34 0.161(12) 0.138(11) 0.115(9) 0.056(8) -0.083(9) -0.084(10)
O39 0.100(9) 0.106(9) 0.179(14) -0.028(9) -0.058(9) -0.023(7)
O78 0.108(8) 0.163(12) 0.088(7) -0.045(7) 0.008(6) -0.071(9)
O67 0.199(16) 0.27(2) 0.074(7) 0.075(10) -0.069(9) -0.158(16)
Na3 0.332(18) 0.128(7) 0.138(8) -0.026(6) -0.045(10) -0.074(9)
O38 0.070(6) 0.148(11) 0.119(9) 0.055(8) -0.025(6) -0.032(7)
O55 0.099(8) 0.170(12) 0.070(6) -0.011(7) -0.005(6) -0.053(8)
O62 0.151(11) 0.179(13) 0.066(6) -0.039(7) 0.007(7) -0.084(11)
O73 0.110(8) 0.107(8) 0.079(6) 0.012(6) -0.036(6) -0.048(7)
O81 0.101(8) 0.117(9) 0.081(7) 0.024(6) -0.033(6) -0.009(7)
O40 0.181(13) 0.119(9) 0.091(8) 0.027(7) -0.031(8) -0.094(9)
O58 0.096(8) 0.121(9) 0.090(8) -0.020(7) -0.024(6) -0.001(7)
O44 0.146(11) 0.125(9) 0.063(6) 0.029(6) -0.047(7) -0.031(8)
O63 0.079(7) 0.104(8) 0.142(11) -0.036(7) -0.036(7) -0.005(6)
O48 0.104(8) 0.134(9) 0.074(6) -0.018(6) -0.026(6) -0.057(7)
O56 0.069(7) 0.155(11) 0.163(12) 0.084(10) -0.009(7) -0.045(7)
O60 0.127(10) 0.148(12) 0.102(9) -0.002(8) 0.012(8) -0.059(9)
O31 0.238(18) 0.106(10) 0.152(13) -0.042(9) 0.063(12) -0.105(12)
O18 0.30(3) 0.119(12) 0.178(16) 0.010(11) -0.109(17) -0.106(15)
O1A 0.119(10) 0.140(11) 0.092(8) 0.032(8) 0.005(7) -0.022(8)
O45 0.160(12) 0.073(7) 0.110(9) -0.006(6) -0.016(8) -0.038(7)
O70 0.120(9) 0.075(6) 0.101(8) 0.011(5) -0.040(7) -0.031(6)
O35 0.126(11) 0.117(10) 0.201(16) -0.025(10) -0.098(11) -0.014(8)
C33 0.21(3) 0.140(19) 0.147(15) 0.005(15) -0.078(17) -0.080(19)
C38 0.26(3) 0.15(2) 0.178(19) -0.024(19) -0.07(2) -0.10(2)
C37 0.19(3) 0.14(2) 0.24(2) -0.018(19) -0.09(2) -0.062(17)
C36 0.31(4) 0.100(18) 0.27(3) 0.01(2) -0.07(3) -0.07(2)
C35 0.24(3) 0.12(2) 0.22(2) -0.039(19) 0.02(2) -0.049(19)
C34 0.25(3) 0.15(2) 0.155(15) -0.003(17) -0.04(2) -0.07(2)
O49 0.081(11) 0.063(9) 0.058(8) -0.023(7) -0.021(8) -0.031(9)
O65 0.165(12) 0.095(8) 0.074(7) -0.009(6) -0.007(7) -0.038(8)
O24 0.33(2) 0.139(13) 0.134(13) 0.008(10) -0.058(13) -0.134(15)
O57 0.16(2) 0.067(11) 0.062(11) -0.003(9) -0.041(13) -0.029(13)
O61 0.074(7) 0.126(11) 0.237(18) -0.031(11) -0.047(9) -0.027(7)
O47 0.13(2) 0.091(16) 0.072(16) 0.015(11) -0.066(16) -0.015(13)
O12 0.134(15) 0.38(3) 0.18(2) -0.021(19) -0.081(14) -0.040(18)
O16 0.25(2) 0.159(16) 0.161(17) 0.004(14) -0.030(16) -0.102(17)
O5 0.136(16) 0.28(3) 0.27(2) 0.06(2) -0.084(17) -0.107(17)
O13 0.31(3) 0.165(17) 0.157(17) -0.010(14) -0.088(19) -0.085(18)
O75 0.173(15) 0.159(14) 0.197(17) -0.006(12) -0.139(14) -0.019(11)
O50 0.096(9) 0.117(10) 0.168(14) -0.002(9) -0.031(9) -0.031(8)
O19 0.24(2) 0.143(14) 0.109(11) -0.006(10) -0.017(12) -0.089(14)
O6 0.134(12) 0.35(3) 0.169(16) -0.006(17) -0.030(11) -0.152(16)
C63 0.30(4) 0.12(2) 0.13(2) 0.032(17) 0.01(2) -0.05(2)
O33 0.054(9) 0.110(15) 0.066(12) 0.024(10) 0.013(8) -0.031(10)
O83 0.102(11) 0.29(2) 0.186(17) 0.104(16) -0.083(11) -0.076(13)
O80 0.237(19) 0.133(12) 0.128(12) -0.012(9) 0.009(12) -0.104(13)
C64 0.36(6) 0.12(2) 0.19(3) -0.02(2) 0.11(3) -0.09(3)
C31 0.16(2) 0.56(4) 0.27(3) -0.12(3) -0.01(2) -0.12(3)
C45 0.123(19) 0.112(18) 0.24(4) -0.04(2) -0.03(2) -0.013(15)
C6 0.20(2) 0.36(3) 0.20(3) 0.03(2) -0.11(2) -0.18(2)
C5 0.26(3) 0.33(3) 0.23(3) 0.03(3) -0.13(2) -0.16(3)
C4 0.28(3) 0.37(3) 0.25(3) -0.01(3) -0.16(2) -0.16(3)
C3 0.27(3) 0.41(4) 0.26(3) -0.02(3) -0.14(2) -0.21(3)
C2 0.25(3) 0.36(3) 0.22(3) -0.01(2) -0.08(2) -0.21(2)
C1 0.20(2) 0.36(3) 0.22(2) 0.02(2) -0.049(18) -0.19(2)
C48 0.45(4) 0.22(3) 0.13(2) -0.020(19) -0.10(3) -0.18(3)
C56 0.33(4) 0.117(18) 0.21(3) 0.017(17) -0.03(3) -0.09(2)
O7 0.158(14) 0.39(3) 0.23(2) -0.10(2) -0.065(14) -0.091(17)
O79 0.088(7) 0.129(9) 0.087(7) 0.008(6) -0.012(6) -0.033(7)
O20 0.52(4) 0.136(15) 0.112(14) -0.010(11) -0.04(2) -0.06(2)
C55 0.36(3) 0.120(17) 0.21(2) 0.036(18) -0.01(2) -0.09(2)
C39 0.46(5) 0.127(18) 0.16(2) -0.019(17) -0.20(3) -0.05(2)
O71 0.116(10) 0.171(13) 0.113(10) 0.074(9) -0.029(8) -0.045(9)
Na5 0.194(16) 0.46(4) 0.32(3) 0.03(2) -0.066(16) -0.14(2)
C16 0.13(2) 0.32(4) 0.34(4) -0.01(3) -0.10(2) -0.11(2)
O17 0.39(3) 0.167(17) 0.158(17) 0.009(13) -0.098(19) -0.14(2)
O3 0.27(3) 0.38(3) 0.35(3) -0.12(3) 0.00(3) -0.10(3)
C32 0.117(16) 0.48(3) 0.21(2) -0.13(3) -0.029(16) -0.14(2)
C14 0.19(3) 0.32(3) 0.33(4) -0.11(3) -0.05(3) -0.12(2)
C52 0.41(4) 0.15(2) 0.23(3) 0.02(2) 0.00(3) -0.06(3)
C53 0.40(4) 0.16(2) 0.17(3) 0.00(2) -0.02(3) -0.06(3)
C54 0.35(3) 0.126(15) 0.13(2) 0.008(15) -0.015(17) -0.09(2)
C49 0.34(3) 0.145(16) 0.16(2) 0.027(17) -0.01(2) -0.11(2)
C50 0.40(4) 0.133(19) 0.23(3) 0.03(2) -0.01(3) -0.11(2)
C51 0.43(4) 0.094(16) 0.26(3) -0.029(18) 0.06(3) -0.10(2)
C46 0.14(2) 0.073(13) 0.29(4) 0.011(19) 0.03(2) 0.015(13)
C44 0.37(4) 0.13(2) 0.15(3) -0.019(19) -0.02(3) -0.09(2)
C26 0.164(15) 0.54(3) 0.169(17) -0.10(2) -0.031(15) -0.08(2)
O36 0.089(13) 0.075(11) 0.097(14) -0.019(10) -0.013(11) -0.043(11)
O74 0.109(8) 0.162(11) 0.067(6) -0.022(7) -0.010(6) -0.057(8)
O14 0.53(4) 0.185(18) 0.155(18) -0.018(17) -0.10(2) -0.05(2)
C40 0.48(4) 0.15(2) 0.19(2) 0.00(2) -0.17(3) -0.04(3)
C41 0.61(5) 0.23(3) 0.21(3) -0.06(3) -0.06(4) -0.03(4)
O46 0.084(10) 0.065(9) 0.057(8) 0.020(7) -0.037(8) -0.011(8)
O32 0.140(15) 0.076(10) 0.049(8) 0.005(7) -0.030(9) -0.065(11)
O42 0.052(8) 0.087(11) 0.075(10) 0.017(8) -0.007(7) -0.020(8)
O11 0.109(14) 0.63(5) 0.190(19) -0.04(2) -0.047(13) -0.09(2)
O9 0.20(2) 0.58(4) 0.29(3) -0.26(3) 0.038(19) -0.06(3)
C47 0.43(4) 0.21(3) 0.17(2) 0.034(19) -0.09(2) -0.19(2)
O10 0.172(13) 0.54(3) 0.167(16) -0.11(2) -0.031(13) -0.09(2)
C24 0.27(5) 0.32(5) 0.23(2) -0.05(2) -0.06(3) -0.16(4)
C65 0.14(2) 0.60(4) 0.23(2) -0.05(3) -0.01(2) -0.05(3)
C8 0.14(2) 0.24(3) 0.32(3) 0.09(3) -0.12(2) -0.12(2)
C7 0.144(16) 0.58(8) 0.27(2) 0.11(4) -0.11(2) -0.22(3)
O76 0.060(8) 0.058(8) 0.074(9) 0.008(7) -0.036(7) -0.010(7)
O54 0.048(9) 0.072(10) 0.078(10) -0.002(8) -0.025(9) -0.014(9)
O2 0.129(15) 0.34(3) 0.27(3) -0.08(2) -0.025(17) -0.053(18)
Na1 0.39(2) 0.155(9) 0.132(8) 0.054(7) -0.102(10) -0.157(12)
Na2 0.167(12) 0.36(3) 0.189(14) -0.011(14) -0.002(10) -0.042(14)
O28 0.24(3) 0.76(9) 0.41(5) -0.34(6) 0.14(3) -0.31(5)
O68 0.070(11) 0.081(11) 0.038(8) 0.017(7) -0.041(8) -0.020(9)
O82 0.048(9) 0.062(10) 0.049(8) -0.012(7) -0.022(7) -0.003(7)
O52 0.061(10) 0.063(10) 0.063(10) -0.016(8) -0.024(8) -0.011(8)
O53 0.040(8) 0.070(10) 0.047(8) -0.004(7) -0.015(6) -0.023(7)
O26 0.18(2) 0.29(4) 0.39(5) -0.04(3) -0.05(3) 0.00(2)
C29 0.19(3) 0.59(4) 0.29(3) -0.25(3) -0.01(3) -0.09(3)
O84 0.056(12) 0.112(18) 0.078(14) -0.055(13) -0.047(11) 0.021(11)
O85 0.055(11) 0.073(12) 0.086(13) 0.037(10) -0.052(11) -0.035(10)
O128 0.027(8) 0.057(10) 0.063(10) 0.002(7) -0.026(8) 0.002(8)
C28 0.135(17) 0.57(5) 0.26(3) -0.27(3) 0.014(17) -0.05(3)
O8 0.21(2) 0.55(4) 0.30(3) -0.20(3) -0.061(18) -0.16(2)
C15 0.12(2) 0.34(4) 0.33(4) -0.04(3) -0.06(2) -0.07(2)
O86 0.23(3) 0.45(4) 0.30(3) -0.13(3) -0.09(2) -0.08(3)
C12 0.29(3) 0.35(3) 0.35(4) -0.15(3) -0.06(3) -0.15(3)
C9 0.22(4) 0.44(5) 0.28(4) -0.05(4) -0.15(3) -0.12(3)
C10 0.23(4) 0.45(5) 0.30(4) -0.07(3) -0.14(3) -0.08(3)
O22 0.55(4) 0.34(3) 0.23(3) 0.02(2) -0.21(3) -0.08(3)
C58 0.55(4) 0.35(4) 0.24(3) 0.02(3) -0.20(3) -0.09(4)
O23 0.73(8) 0.17(2) 0.35(4) 0.036(19) -0.32(4) -0.22(3)
C23 0.075(17) 0.56(8) 0.28(3) -0.20(5) -0.02(2) -0.05(3)
C27 0.174(14) 0.53(3) 0.150(17) -0.12(2) -0.040(14) -0.09(2)
C30 0.21(3) 0.56(4) 0.27(3) -0.23(3) 0.00(2) -0.14(3)
C57 0.37(6) 0.37(5) 0.14(3) 0.03(2) -0.07(3) -0.13(4)
C60 0.55(4) 0.31(3) 0.20(3) 0.03(3) -0.14(3) 0.03(3)
O21 0.56(4) 0.30(3) 0.19(2) -0.02(2) -0.09(3) 0.08(3)
C61 0.57(4) 0.28(3) 0.21(3) -0.02(3) -0.09(3) 0.02(3)
C62 0.56(4) 0.23(3) 0.16(3) -0.04(2) -0.04(3) -0.06(3)
C59 0.56(4) 0.34(3) 0.23(3) 0.04(2) -0.19(3) -0.06(3)
O69 0.098(17) 0.095(17) 0.037(10) -0.008(10) 0.005(11) 0.011(13)
O59 0.14(2) 0.13(2) 0.039(11) 0.012(12) 0.004(13) -0.10(2)
O51 0.22(2) 0.24(2) 0.20(2) 0.001(17) -0.054(16) -0.130(19)
O30 0.30(4) 0.22(3) 0.37(6) -0.07(4) 0.06(4) -0.15(3)
O66 0.15(3) 0.11(2) 0.028(11) -0.001(11) -0.009(13) -0.03(2)
C11 0.29(3) 0.40(4) 0.33(4) -0.17(3) -0.09(3) -0.15(3)
C13 0.23(3) 0.34(3) 0.33(4) -0.13(3) -0.07(3) -0.11(3)
C42 0.67(6) 0.19(3) 0.26(3) -0.12(3) -0.05(4) -0.04(4)
C43 0.40(4) 0.133(19) 0.20(3) -0.01(2) 0.01(3) -0.12(2)
O15 0.45(4) 0.21(2) 0.24(2) -0.053(19) 0.04(2) -0.18(3)
C17 0.115(16) 0.34(3) 0.24(2) -0.10(2) -0.081(17) -0.057(19)
C18 0.24(4) 0.28(4) 0.097(18) 0.04(2) -0.03(2) -0.03(3)
C19 0.17(3) 0.54(6) 0.19(3) -0.02(3) -0.01(2) -0.17(4)
C20 0.19(3) 0.52(5) 0.19(3) -0.01(3) 0.03(2) -0.19(4)
C21 0.20(3) 0.52(5) 0.15(3) -0.05(3) -0.04(2) -0.18(4)
C22 0.13(2) 0.37(3) 0.23(3) -0.10(2) -0.077(19) -0.03(2)
W2A 0.181(4) 0.068(3) 0.072(3) -0.015(2) -0.017(2) -0.010(2)
W10A 0.0605(4) 0.1171(6) 0.1048(6) -0.0325(5) -0.0138(4) -0.0123(4)
O41 0.16(2) 0.28(3) 0.53(6) 0.07(3) -0.16(3) 0.00(2)
O37 0.34(5) 0.28(4) 0.60(8) 0.07(4) -0.21(5) 0.10(3)
O64 0.25(3) 0.101(13) 0.84(9) -0.05(3) -0.28(4) 0.092(15)
W11A 0.070(4) 0.089(2) 0.074(3) 0.0192(17) -0.030(2) -0.017(2)
W7A 0.091(3) 0.073(3) 0.062(2) 0.0083(16) -0.0412(13) -0.027(2)
O29 0.30(4) 0.41(5) 0.38(5) -0.10(4) -0.13(4) -0.07(4)
O77 0.33(5) 0.84(12) 0.37(6) 0.25(7) 0.01(4) 0.19(6)
O88 0.83(14) 1.03(17) 0.46(10) -0.07(12) -0.10(10) 0.17(12)
F2 0.097(8) 0.096(8) 0.078(7) -0.013(6) -0.051(6) -0.012(6)
W9A 0.155(4) 0.090(3) 0.054(3) -0.003(2) -0.041(2) -0.034(3)
O27 0.14(3) 0.34(7) 0.32(7) 0.10(5) -0.06(4) -0.15(4)
O25 0.103(19) 0.14(2) 0.18(3) 0.05(2) 0.029(19) -0.038(17)

loop_
_atom_type_symbol
_atom_type_description
_atom_type_scat_dispersion_real
_atom_type_scat_dispersion_imag
_atom_type_scat_source
C C 0.0181 0.0091 'International Tables Vol C Tables 4.2.6.8 and 6.1.1.4'
H H 0.0000 0.0000 'International Tables Vol C Tables 4.2.6.8 and 6.1.1.4'
Dy Dy -9.8046 9.8477 'International Tables Vol C Tables 4.2.6.8 and 6.1.1.4'
F F 0.0727 0.0534 'International Tables Vol C Tables 4.2.6.8 and 6.1.1.4'
Na Na 0.1353 0.1239 'International Tables Vol C Tables 4.2.6.8 and 6.1.1.4'
O O 0.0492 0.0322 'International Tables Vol C Tables 4.2.6.8 and 6.1.1.4'
P P 0.2955 0.4335 'International Tables Vol C Tables 4.2.6.8 and 6.1.1.4'
W W -5.4734 5.5774 'International Tables Vol C Tables 4.2.6.8 and 6.1.1.4'

loop_
_geom_angle_atom_site_label_1
_geom_angle_atom_site_label_2
_geom_angle_atom_site_label_3
_geom_angle
_geom_angle_site_symmetry_1
_geom_angle_site_symmetry_3
_geom_angle_publ_flag
O38 W1 O73 87.9(5) . . ?
O38 W1 O40 155.5(6) . . ?
O38 W1 O71 88.1(5) . . ?
O38 W1 O76 91.5(6) . . ?
O38 W1 O52 62.2(6) . . ?
O73 W1 O40 90.8(5) . . ?
O73 W1 O71 155.1(7) . . ?
O73 W1 O76 64.6(5) . . ?
O73 W1 O52 92.2(6) . . ?
O40 W1 O76 66.0(5) . . ?
O40 W1 O52 93.5(6) . . ?
O45 W1 O38 102.9(7) . . ?
O45 W1 O73 99.3(6) . . ?
O45 W1 O40 101.4(6) . . ?
O45 W1 O71 105.5(7) . . ?
O45 W1 O76 158.2(6) . . ?
O45 W1 O52 161.0(7) . . ?
O71 W1 O40 82.8(6) . . ?
O71 W1 O76 91.0(7) . . ?
O71 W1 O52 64.4(7) . . ?
O67 W2 O1A 85.3(5) . . ?
O67 W2 O32 60.4(7) . . ?
O55 W2 O67 89.1(5) . . ?
O55 W2 O62 88.4(5) . . ?
O55 W2 O1A 157.1(7) . . ?
O55 W2 O32 92.9(6) . . ?
O62 W2 O67 153.3(8) . . ?
O62 W2 O1A 86.7(6) . . ?
O62 W2 O32 93.1(6) . . ?
O1A W2 O32 65.2(6) . . ?
O65 W2 O67 102.5(8) . . ?
O65 W2 O55 103.7(7) . . ?
O65 W2 O62 104.0(7) . . ?
O65 W2 O1A 99.1(7) . . ?
O65 W2 O32 156.3(7) . . ?
O34 W3 O76 63.3(5) . . ?
O34 W3 O53 90.4(6) . . ?
O73 W3 O34 87.0(5) . . ?
O73 W3 O76 63.2(5) . . ?
O73 W3 O53 95.2(5) . . ?
O44 W3 O34 81.8(5) . . ?
O44 W3 O73 154.7(6) . . ?
O44 W3 O76 91.5(6) . . ?
O44 W3 O53 62.4(5) . . ?
O33 W3 O34 85.7(8) . . ?
O33 W3 O73 95.5(9) . . ?
O33 W3 O44 106.1(9) . . ?
O33 W3 O76 141.9(7) . . ?
O33 W3 O54 124.7(9) . . ?
O54 W3 O34 148.8(7) . . ?
O54 W3 O73 83.2(6) . . ?
O54 W3 O44 94.7(6) . . ?
O54 W3 O76 85.9(7) . . ?
O128 W3 O34 171.4(7) . . ?
O128 W3 O73 95.9(7) . . ?
O128 W3 O44 92.3(7) . . ?
O128 W3 O53 81.3(7) . . ?
O128 W3 O59 80.9(10) . . ?
O59 W3 O34 106.2(9) . . ?
O59 W3 O73 104.9(9) . . ?
O59 W3 O44 100.0(10) . . ?
O59 W3 O53 154.3(10) . . ?
O43 W4 O42 63.1(6) . . ?
O43 W4 O68 92.1(7) . . ?
O39 W4 O43 156.0(7) . . ?
O39 W4 O42 94.0(6) . . ?
O39 W4 O68 64.6(6) . . ?
O63 W4 O43 85.5(5) . . ?
O63 W4 O39 88.5(5) . . ?
O63 W4 O42 92.5(6) . . ?
O63 W4 O68 63.0(6) . . ?
O35 W4 O43 89.4(6) . . ?
O35 W4 O39 85.5(6) . . ?
O35 W4 O63 153.1(8) . . ?
O35 W4 O42 61.8(7) . . ?
O35 W4 O68 90.9(7) . . ?
O80 W4 O43 104.9(9) . . ?
O80 W4 O39 99.1(9) . . ?
O80 W4 O63 103.4(7) . . ?
O80 W4 O35 103.5(8) . . ?
O80 W4 O42 159.5(8) . . ?
O80 W4 O68 157.6(8) . . ?
O72 W5 O32 61.2(6) . . ?
O72 W5 O53 90.0(7) . . ?
O67 W5 O72 82.7(5) . . ?
O67 W5 O44 150.9(6) . . ?
O67 W5 O32 58.7(6) . . ?
O67 W5 O53 94.1(6) . . ?
O44 W5 O72 83.0(5) . . ?
O44 W5 O32 92.2(6) . . ?
O44 W5 O53 60.7(6) . . ?
O49 W5 O72 147.5(8) . . ?
O49 W5 O67 82.5(7) . . ?
O49 W5 O44 96.5(6) . . ?
O49 W5 O32 86.5(7) . . ?
O50 W5 O72 97.9(8) . . ?
O50 W5 O67 103.8(7) . . ?
O50 W5 O44 103.2(6) . . ?
O50 W5 O49 113.7(8) . . ?
O50 W5 O32 152.5(7) . . ?
O50 W5 O53 161.2(6) . . ?
O50 W5 O85 90.8(9) . . ?
O85 W5 O72 169.7(9) . . ?
O85 W5 O67 100.7(7) . . ?
O85 W5 O44 89.6(8) . . ?
O85 W5 O53 80.1(8) . . ?
O78 W6 O46 87.7(6) . . ?
O78 W6 O82 61.9(6) . . ?
O55 W6 O78 83.1(5) . . ?
O55 W6 O46 92.7(6) . . ?
O55 W6 O82 62.4(6) . . ?
O60 W6 O78 82.3(5) . . ?
O60 W6 O55 153.6(6) . . ?
O60 W6 O46 64.9(6) . . ?
O60 W6 O82 91.4(6) . . ?
O31 W6 O78 159.8(8) . . ?
O31 W6 O55 90.7(6) . . ?
O31 W6 O60 95.5(6) . . ?
O31 W6 O46 73.3(7) . . ?
O31 W6 O82 98.2(8) . . ?
O31 W6 O69 114.3(11) . . ?
O57 W6 O78 111.2(11) . . ?
O57 W6 O55 109.5(8) . . ?
O57 W6 O60 96.2(8) . . ?
O57 W6 O31 89.0(12) . . ?
O57 W6 O46 151.9(9) . . ?
O69 W6 O78 85.5(10) . . ?
O69 W6 O55 94.7(10) . . ?
O69 W6 O60 105.8(11) . . ?
O69 W6 O82 140.9(8) . . ?
O38 W7 O56 80.2(5) . . ?
O38 W7 O46 89.7(6) . . ?
O56 W7 O46 87.1(7) . . ?
O60 W7 O38 150.8(7) . . ?
O60 W7 O56 84.5(6) . . ?
O60 W7 O36 101.2(8) . . ?
O60 W7 O46 64.7(6) . . ?
O47 W7 O38 101.3(10) . . ?
O47 W7 O56 108.6(13) . . ?
O47 W7 O60 107.1(10) . . ?
O47 W7 O36 102.6(13) . . ?
O47 W7 O46 162.0(11) . . ?
O36 W7 O38 78.8(8) . . ?
O36 W7 O56 145.1(9) . . ?
O36 W7 O46 65.4(8) . . ?
O56 W8 O35 152.7(7) . . ?
O56 W8 O75 88.8(8) . . ?
O56 W8 O71 91.0(6) . . ?
O56 W8 O42 93.4(6) . . ?
O35 W8 O75 85.0(6) . . ?
O35 W8 O42 60.1(6) . . ?
O75 W8 O42 63.5(6) . . ?
O71 W8 O35 83.9(6) . . ?
O71 W8 O75 155.0(7) . . ?
O71 W8 O42 91.6(7) . . ?
O74 W8 O56 102.3(6) . . ?
O74 W8 O35 105.0(6) . . ?
O74 W8 O75 100.8(7) . . ?
O74 W8 O71 103.6(7) . . ?
O74 W8 O42 157.8(5) . . ?
O72 W9 O63 152.9(7) . . ?
O72 W9 O1A 88.5(6) . . ?
O72 W9 O61 90.2(7) . . ?
O72 W9 O32 62.5(6) . . ?
O63 W9 O1A 86.6(6) . . ?
O63 W9 O61 83.5(6) . . ?
O63 W9 O32 91.8(6) . . ?
O48 W9 O72 103.0(7) . . ?
O48 W9 O63 104.1(6) . . ?
O48 W9 O1A 100.9(7) . . ?
O48 W9 O61 103.2(7) . . ?
O48 W9 O32 157.0(6) . . ?
O1A W9 O32 62.9(6) . . ?
O61 W9 O1A 155.6(7) . . ?
O61 W9 O32 95.0(7) . . ?
O39 W11 O34 157.0(9) . . ?
O39 W11 O40 88.8(7) . . ?
O39 W11 O61 88.6(7) . . ?
O81 W11 O34 96.4(7) . . ?
O81 W11 O39 106.6(8) . . ?
O81 W11 O40 101.1(8) . . ?
O81 W11 O61 102.3(8) . . ?
O40 W11 O34 88.1(7) . . ?
O40 W11 O61 156.2(9) . . ?
O61 W11 O34 85.2(8) . . ?
O58 Dy18 O70 81.0(5) . . ?
O58 Dy18 O84 94.6(6) . . ?
O58 Dy18 O85 111.8(6) . . ?
O58 Dy18 O128 68.3(5) . . ?
O31 Dy18 O58 152.8(6) . . ?
O31 Dy18 O70 93.2(4) . . ?
O31 Dy18 O84 75.0(6) . . ?
O31 Dy18 O85 90.2(7) . . ?
O31 Dy18 O128 136.7(6) . . ?
O70 Dy18 O84 145.1(6) . . ?
O70 Dy18 O85 68.5(5) . . ?
O70 Dy18 O128 114.2(5) . . ?
O49 Dy18 O58 130.1(6) . . ?
O49 Dy18 O31 73.7(7) . . ?
O49 Dy18 O70 79.0(5) . . ?
O36 Dy18 O58 94.7(6) . . ?
O36 Dy18 O31 82.3(6) . . ?
O36 Dy18 O70 161.4(7) . . ?
O36 Dy18 O49 116.5(8) . . ?
O36 Dy18 F2 88.2(7) . . ?
O54 Dy18 O58 80.6(6) . . ?
O54 Dy18 O31 121.6(6) . . ?
O54 Dy18 O70 130.1(5) . . ?
O54 Dy18 O49 78.4(6) . . ?
O54 Dy18 O36 66.1(8) . . ?
O54 Dy18 F2 140.8(5) . . ?
O85 Dy18 O84 142.3(7) . . ?
O85 Dy18 O128 71.5(6) . . ?
O128 Dy18 O84 95.7(7) . . ?
F2 Dy18 O58 72.2(3) . . ?
F2 Dy18 O31 80.7(5) . . ?
F2 Dy18 O70 73.3(3) . . ?
F2 Dy18 O49 140.8(5) . . ?
F2 Dy18 O84 72.4(6) . . ?
F2 Dy18 O85 140.0(4) . . ?
F2 Dy18 O128 137.6(4) . . ?
O46 P O32 109.1(8) . . ?
O46 P O42 108.2(9) . . ?
O32 P O42 108.1(10) . . ?
O76 P O46 110.5(9) . . ?
O76 P O32 112.9(9) . . ?
O76 P O42 107.9(9) . . ?
O68 P O52 109.1(10) . . ?
O68 P O53 106.0(9) . . ?
O82 P O68 111.4(9) . . ?
O82 P O52 111.5(9) . . ?
O82 P O53 110.1(9) . . ?
O52 P O53 108.4(9) . . ?
W9 O72 W5 142.8(8) . . ?
W9A O72 W5 143.6(9) . . ?
W10A O43 W4 138.9(9) . . ?
W11 O34 W3 139.4(7) . . ?
W11A O34 W3 142.1(8) . . ?
W4 O39 W11A 136.7(9) . . ?
W11 O39 W4 137.9(9) . . ?
W10A O78 W6 144.3(7) . . ?
W5 O67 W2 145.6(10) . . ?
W2A O67 W5 144.2(10) . . ?
O18 Na3 O16 114.0(8) . . ?
O18 Na3 O13 58.9(6) . . ?
O18 Na3 O17 64.1(6) . . ?
O18 Na3 O14 118.9(9) . . ?
O18 Na3 O15 166.7(12) . . ?
O16 Na3 O17 65.1(7) . . ?
O16 Na3 O15 60.4(8) . . ?
O13 Na3 O16 142.5(11) . . ?
O13 Na3 O17 123.0(8) . . ?
O13 Na3 O14 60.1(9) . . ?
O13 Na3 O15 117.0(9) . . ?
O14 Na3 O16 115.9(10) . . ?
O14 Na3 O17 174.2(13) . . ?
O14 Na3 O15 59.7(9) . . ?
O28 Na3 O18 85.9(16) . . ?
O28 Na3 O16 126.4(15) . . ?
O28 Na3 O13 90.9(15) . . ?
O28 Na3 O17 83.8(11) . . ?
O28 Na3 O14 91.4(13) . . ?
O28 Na3 O15 107.1(17) . . ?
O15 Na3 O17 118.7(8) . . ?
W1 O38 W7 142.6(9) . . ?
W7A O38 W1 141.6(10) . . ?
W2 O55 W6 141.9(9) . . ?
W2A O55 W6 140.8(9) . . ?
W2 O62 W10A 139.8(7) . . ?
W2A O62 W10A 139.2(7) . . ?
W1 O73 W3 139.1(7) . . ?
W11 O40 W1 139.5(7) . . ?
W11A O40 W1 134.6(7) . . ?
W3 O44 W5 136.7(7) . . ?
W4 O63 W9A 141.1(8) . . ?
W9 O63 W4 142.1(8) . . ?
W8 O56 W7 145.0(8) . . ?
W8 O56 W7A 138.7(8) . . ?
W6 O60 W7A 133.4(9) . . ?
W7 O60 W6 136.4(9) . . ?
W6 O31 Dy18 145.7(8) . . ?
C33 O18 Na3 120.3(13) . . ?
C33 O18 C48 108.7(19) . . ?
C48 O18 Na3 118.8(16) . . ?
W9 O1A W2 138.7(8) . . ?
W2A O1A W9A 136.5(8) . . ?
W4 O35 W8 142.0(10) . . ?
C38 C33 O18 112.4(14) . . ?
C38 C33 C34 120.0 . . ?
C34 C33 O18 127.3(14) . . ?
C33 C38 O13 110.9(14) . . ?
C37 C38 C33 120.0 . . ?
C37 C38 O13 128.4(14) . . ?
C38 C37 H37 120.0 . . ?
C38 C37 C36 120.0 . . ?
C36 C37 H37 120.0 . . ?
C37 C36 H36 120.0 . . ?
C35 C36 C37 120.0 . . ?
C35 C36 H36 120.0 . . ?
C36 C35 H35 120.0 . . ?
C36 C35 C34 120.0 . . ?
C34 C35 H35 120.0 . . ?
C33 C34 H34 120.0 . . ?
C35 C34 C33 120.0 . . ?
C35 C34 H34 120.0 . . ?
W5 O49 Dy18 151.3(9) . . ?
C55 O24 Na1 118.6(18) . . ?
C54 O24 C55 108(2) . . ?
C54 O24 Na1 114.2(14) . . ?
W9 O61 W11 141.1(9) . . ?
W9A O61 W11A 144.5(10) . . ?
C23 O12 Na2 119(2) . . ?
C23 O12 C22 110(2) . . ?
C22 O12 Na2 113.6(16) . . ?
C45 O16 Na3 117.0(17) . . ?
C44 O16 Na3 119.4(17) . . ?
C44 O16 C45 97.5(19) . . ?
C8 O5 Na5 105(2) . . ?
C8 O5 C9 118(2) . . ?
C9 O5 Na5 120.6(19) . . ?
C38 O13 Na3 119.2(13) . . ?
C38 O13 C39 108(2) . . ?
C39 O13 Na3 121.4(16) . . ?
W10A O75 W8 139.3(9) . . ?
C64 O19 Na1 114.0(16) . . ?
C49 O19 C64 122(2) . . ?
C49 O19 Na1 112.7(14) . . ?
C6 O6 Na5 122.3(15) . . ?
C6 O6 C7 104(2) . . ?
C7 O6 Na5 120.0(13) . . ?
H63A C63 H63B 108.7 . . ?
C64 C63 H63A 110.6 . . ?
C64 C63 H63B 110.6 . . ?
C64 C63 O20 106(3) . . ?
O20 C63 H63A 110.6 . . ?
O20 C63 H63B 110.6 . . ?
C1 O83 Na5 119.4(15) . . ?
C1 O83 C16 117(3) . . ?
C16 O83 Na5 120.9(19) . . ?
O19 C64 C63 109(3) . . ?
O19 C64 H64A 109.8 . . ?
O19 C64 H64B 109.8 . . ?
C63 C64 H64A 109.8 . . ?
C63 C64 H64B 109.8 . . ?
H64A C64 H64B 108.3 . . ?
H31A C31 H31B 110.7 . . ?
C32 C31 H31A 113.4 . . ?
C32 C31 H31B 113.4 . . ?
O8 C31 H31A 113.4 . . ?
O8 C31 H31B 113.4 . . ?
O8 C31 C32 91(3) . . ?
O16 C45 H45A 112.4 . . ?
O16 C45 H45B 112.4 . . ?
O16 C45 C46 97(2) . . ?
H45A C45 H45B 109.9 . . ?
C46 C45 H45A 112.4 . . ?
C46 C45 H45B 112.4 . . ?
O6 C6 C5 127.0(19) . . ?
O6 C6 C1 112.9(19) . . ?
C5 C6 C1 120.0 . . ?
C6 C5 H5 120.0 . . ?
C6 C5 C4 120.0 . . ?
C4 C5 H5 120.0 . . ?
C5 C4 H4 120.0 . . ?
C3 C4 C5 120.0 . . ?
C3 C4 H4 120.0 . . ?
C4 C3 H3 120.0 . . ?
C4 C3 C2 120.0 . . ?
C2 C3 H3 120.0 . . ?
C3 C2 H2 120.0 . . ?
C1 C2 C3 120.0 . . ?
C1 C2 H2 120.0 . . ?
O83 C1 C6 119.4(18) . . ?
O83 C1 C2 120.5(18) . . ?
C2 C1 C6 120.0 . . ?
O18 C48 H48A 110.1 . . ?
O18 C48 H48B 110.1 . . ?
H48A C48 H48B 108.5 . . ?
C47 C48 O18 108(2) . . ?
C47 C48 H48A 110.1 . . ?
C47 C48 H48B 110.1 . . ?
H56A C56 H56B 107.1 . . ?
C55 C56 H56A 107.6 . . ?
C55 C56 H56B 107.6 . . ?
O23 C56 H56A 107.6 . . ?
O23 C56 H56B 107.6 . . ?
O23 C56 C55 119(4) . . ?
C32 O7 Na2 123.7(17) . . ?
C17 O7 C32 120(2) . . ?
C17 O7 Na2 115.6(15) . . ?
C63 O20 Na1 118.7(17) . . ?
C63 O20 C62 107(2) . . ?
C62 O20 Na1 129(2) . . ?
O24 C55 C56 105(3) . . ?
O24 C55 H55A 110.8 . . ?
O24 C55 H55B 110.8 . . ?
C56 C55 H55A 110.8 . . ?
C56 C55 H55B 110.8 . . ?
H55A C55 H55B 108.9 . . ?
O13 C39 H39A 111.8 . . ?
O13 C39 H39B 111.8 . . ?
O13 C39 C40 100(2) . . ?
H39A C39 H39B 109.5 . . ?
C40 C39 H39A 111.8 . . ?
C40 C39 H39B 111.8 . . ?
W8 O71 W1 139.9(8) . . ?
O6 Na5 O5 59.8(8) . . ?
O83 Na5 O5 112.4(10) . . ?
O83 Na5 O6 55.8(7) . . ?
O3 Na5 O5 117.5(11) . . ?
O3 Na5 O6 171.7(14) . . ?
O3 Na5 O83 129.0(10) . . ?
O3 Na5 O86 60.6(10) . . ?
O2 Na5 O5 163.0(14) . . ?
O2 Na5 O6 119.7(10) . . ?
O2 Na5 O83 63.9(9) . . ?
O2 Na5 O3 65.4(10) . . ?
O2 Na5 O86 125.2(12) . . ?
O86 Na5 O5 57.5(10) . . ?
O86 Na5 O6 115.0(10) . . ?
O86 Na5 O83 169.9(12) . . ?
O25 Na5 O5 98.4(11) . . ?
O25 Na5 O6 80.9(13) . . ?
O25 Na5 O83 90.1(15) . . ?
O25 Na5 O3 92.0(16) . . ?
O25 Na5 O2 98.2(14) . . ?
O25 Na5 O86 92.6(17) . . ?
O83 C16 H16A 111.0 . . ?
O83 C16 H16B 111.0 . . ?
O83 C16 C15 104(2) . . ?
H16A C16 H16B 109.0 . . ?
C15 C16 H16A 111.0 . . ?
C15 C16 H16B 111.0 . . ?
C46 O17 Na3 102(2) . . ?
C46 O17 C47 126(3) . . ?
C47 O17 Na3 110.4(17) . . ?
C12 O3 Na5 127(2) . . ?
C13 O3 Na5 115(3) . . ?
C13 O3 C12 111(3) . . ?
C31 C32 H32A 112.2 . . ?
C31 C32 H32B 112.2 . . ?
O7 C32 C31 98(3) . . ?
O7 C32 H32A 112.2 . . ?
O7 C32 H32B 112.2 . . ?
H32A C32 H32B 109.8 . . ?
H14A C14 H14B 108.6 . . ?
O2 C14 H14A 110.4 . . ?
O2 C14 H14B 110.4 . . ?
O2 C14 C13 106(4) . . ?
C13 C14 H14A 110.4 . . ?
C13 C14 H14B 110.4 . . ?
C53 C52 H52 120.0 . . ?
C53 C52 C51 120.0 . . ?
C51 C52 H52 120.0 . . ?
C52 C53 H53 120.0 . . ?
C54 C53 C52 120.0 . . ?
C54 C53 H53 120.0 . . ?
C53 C54 O24 127.2(17) . . ?
C53 C54 C49 120.0 . . ?
C49 C54 O24 112.1(18) . . ?
C54 C49 O19 118.3(18) . . ?
C50 C49 O19 121.7(18) . . ?
C50 C49 C54 120.0 . . ?
C49 C50 H50 120.0 . . ?
C49 C50 C51 120.0 . . ?
C51 C50 H50 120.0 . . ?
C52 C51 H51 120.0 . . ?
C50 C51 C52 120.0 . . ?
C50 C51 H51 120.0 . . ?
C45 C46 H46A 110.1 . . ?
C45 C46 H46B 110.1 . . ?
O17 C46 C45 108(2) . . ?
O17 C46 H46A 110.1 . . ?
O17 C46 H46B 110.1 . . ?
H46A C46 H46B 108.4 . . ?
O16 C44 H44A 110.3 . . ?
O16 C44 H44B 110.3 . . ?
O16 C44 C43 107(2) . . ?
H44A C44 H44B 108.5 . . ?
C43 C44 H44A 110.3 . . ?
C43 C44 H44B 110.3 . . ?
H26A C26 H26B 109.8 . . ?
O10 C26 H26A 112.2 . . ?
O10 C26 H26B 112.2 . . ?
O10 C26 C65 98(3) . . ?
C65 C26 H26A 112.2 . . ?
C65 C26 H26B 112.2 . . ?
W7 O36 Dy18 143.7(11) . . ?
C40 O14 Na3 113(2) . . ?
C40 O14 C41 107(3) . . ?
C41 O14 Na3 113(3) . . ?
C39 C40 H40A 112.1 . . ?
C39 C40 H40B 112.1 . . ?
O14 C40 C39 98(3) . . ?
O14 C40 H40A 112.1 . . ?
O14 C40 H40B 112.1 . . ?
H40A C40 H40B 109.7 . . ?
O14 C41 H41A 109.0 . . ?
O14 C41 H41B 109.0 . . ?
O14 C41 C42 113(4) . . ?
H41A C41 H41B 107.8 . . ?
C42 C41 H41A 109.0 . . ?
C42 C41 H41B 109.0 . . ?
W6 O46 W7 89.5(5) . . ?
P O46 W6 128.0(9) . . ?
P O46 W7 128.6(9) . . ?
W2 O32 W5 95.1(5) . . ?
W2 O32 W9 92.8(5) . . ?
W5 O32 W9 92.9(5) . . ?
P O32 W2 125.3(10) . . ?
P O32 W5 121.1(9) . . ?
P O32 W9 121.5(8) . . ?
W4 O42 W8 94.9(5) . . ?
W4 O42 W10A 94.6(5) . . ?
W8 O42 W10A 92.6(5) . . ?
P O42 W4 125.1(8) . . ?
P O42 W8 121.6(9) . . ?
P O42 W10A 120.2(8) . . ?
C24 O11 Na2 111(2) . . ?
C65 O11 C24 112(4) . . ?
C65 O11 Na2 108.5(19) . . ?
C29 O9 Na2 114(2) . . ?
C28 O9 Na2 125(3) . . ?
C28 O9 C29 110(3) . . ?
C48 C47 O17 104(3) . . ?
C48 C47 H47A 110.9 . . ?
C48 C47 H47B 110.9 . . ?
O17 C47 H47A 110.9 . . ?
O17 C47 H47B 110.9 . . ?
H47A C47 H47B 108.9 . . ?
C26 O10 Na2 116(2) . . ?
C27 O10 C26 121(3) . . ?
C27 O10 Na2 123(3) . . ?
O11 C24 H24A 112.5 . . ?
O11 C24 H24B 112.5 . . ?
O11 C24 C23 96(2) . . ?
H24A C24 H24B 110.0 . . ?
C23 C24 H24A 112.5 . . ?
C23 C24 H24B 112.5 . . ?
C26 C65 H65A 110.0 . . ?
C26 C65 H65B 110.0 . . ?
O11 C65 C26 108(4) . . ?
O11 C65 H65A 110.0 . . ?
O11 C65 H65B 110.0 . . ?
H65A C65 H65B 108.4 . . ?
O5 C8 H8A 109.1 . . ?
O5 C8 H8B 109.1 . . ?
O5 C8 C7 113(2) . . ?
H8A C8 H8B 107.8 . . ?
C7 C8 H8A 109.1 . . ?
C7 C8 H8B 109.1 . . ?
O6 C7 H7A 111.9 . . ?
O6 C7 H7B 111.9 . . ?
C8 C7 O6 99(2) . . ?
C8 C7 H7A 111.9 . . ?
C8 C7 H7B 111.9 . . ?
H7A C7 H7B 109.6 . . ?
W1 O76 W3 92.3(5) . . ?
P O76 W1 126.4(8) . . ?
P O76 W3 124.0(8) . . ?
W3 O54 Dy18 154.7(9) . . ?
C14 O2 Na5 114(2) . . ?
C14 O2 C15 104(3) . . ?
C15 O2 Na5 112.4(19) . . ?
O24 Na1 O19 62.7(6) . . ?
O24 Na1 O20 125.7(7) . . ?
O24 Na1 O23 69.0(10) . . ?
O24 Na1 O21 177.3(10) . . ?
O24 Na1 O29 89.9(12) . . ?
O19 Na1 O23 131.6(10) . . ?
O19 Na1 O29 83.5(13) . . ?
O20 Na1 O19 64.7(6) . . ?
O20 Na1 O23 157.4(16) . . ?
O20 Na1 O21 56.9(10) . . ?
O20 Na1 O29 96.8(15) . . ?
O22 Na1 O24 115.1(12) . . ?
O22 Na1 O19 151.5(16) . . ?
O22 Na1 O20 117.3(12) . . ?
O22 Na1 O23 57.6(13) . . ?
O22 Na1 O21 62.4(12) . . ?
O22 Na1 O30 110.1(18) . . ?
O22 Na1 O29 68.0(17) . . ?
O21 Na1 O19 119.8(11) . . ?
O21 Na1 O23 108.5(14) . . ?
O21 Na1 O29 89.6(16) . . ?
O30 Na1 O24 91.9(12) . . ?
O30 Na1 O19 98.5(13) . . ?
O30 Na1 O20 83.2(13) . . ?
O30 Na1 O23 79.1(14) . . ?
O30 Na1 O21 88.5(17) . . ?
O30 Na1 O29 177.8(16) . . ?
O29 Na1 O23 100.4(16) . . ?
O12 Na2 O8 112.0(10) . . ?
O7 Na2 O12 58.5(7) . . ?
O7 Na2 O8 55.1(7) . . ?
O11 Na2 O12 58.3(8) . . ?
O11 Na2 O7 116.8(10) . . ?
O11 Na2 O8 163.1(15) . . ?
O9 Na2 O12 166.5(17) . . ?
O9 Na2 O7 120.0(10) . . ?
O9 Na2 O11 120.8(10) . . ?
O9 Na2 O10 57.9(9) . . ?
O9 Na2 O8 64.9(9) . . ?
O10 Na2 O12 122.9(9) . . ?
O10 Na2 O7 176.8(15) . . ?
O10 Na2 O11 64.6(9) . . ?
O10 Na2 O8 122.7(11) . . ?
O26 Na2 O12 87.0(13) . . ?
O26 Na2 O7 86.9(13) . . ?
O26 Na2 O11 88.5(13) . . ?
O26 Na2 O9 79.5(16) . . ?
O26 Na2 O10 90.2(15) . . ?
O26 Na2 O8 76.7(13) . . ?
O27 Na2 O12 100.3(19) . . ?
O27 Na2 O7 80.0(17) . . ?
O27 Na2 O11 112.6(16) . . ?
O27 Na2 O9 92(2) . . ?
O27 Na2 O10 102.3(19) . . ?
O27 Na2 O26 158.5(13) . . ?
O27 Na2 O8 81.8(13) . . ?
W4 O68 W9A 92.2(6) . . ?
P O68 W4 124.3(9) . . ?
P O68 W9A 123.2(10) . . ?
P O82 W6 126.3(9) . . ?
P O82 W2A 124.1(8) . . ?
W2A O82 W6 93.3(6) . . ?
P O52 W1 125.5(9) . . ?
P O52 W7A 125.3(11) . . ?
W7A O52 W1 91.6(6) . . ?
W3 O53 W5 96.8(5) . . ?
P O53 W3 125.6(9) . . ?
P O53 W5 123.6(8) . . ?
O9 C29 H29A 110.0 . . ?
O9 C29 H29B 110.0 . . ?
O9 C29 C30 108(4) . . ?
H29A C29 H29B 108.4 . . ?
C30 C29 H29A 110.0 . . ?
C30 C29 H29B 110.0 . . ?
W7A O84 Dy18 131.1(10) . . ?
W5 O85 Dy18 132.4(10) . . ?
W3 O128 Dy18 130.8(10) . . ?
O9 C28 H28A 111.3 . . ?
O9 C28 H28B 111.3 . . ?
H28A C28 H28B 109.2 . . ?
C27 C28 O9 102(3) . . ?
C27 C28 H28A 111.3 . . ?
C27 C28 H28B 111.3 . . ?
C31 O8 Na2 108(2) . . ?
C31 O8 C30 129(4) . . ?
C30 O8 Na2 110(2) . . ?
C16 C15 H15A 109.6 . . ?
C16 C15 H15B 109.6 . . ?
O2 C15 C16 110(3) . . ?
O2 C15 H15A 109.6 . . ?
O2 C15 H15B 109.6 . . ?
H15A C15 H15B 108.1 . . ?
C10 O86 Na5 126(2) . . ?
C10 O86 C11 119(3) . . ?
C11 O86 Na5 115(2) . . ?
O3 C12 H12A 112.0 . . ?
O3 C12 H12B 112.0 . . ?
O3 C12 C11 99(2) . . ?
H12A C12 H12B 109.6 . . ?
C11 C12 H12A 112.0 . . ?
C11 C12 H12B 112.0 . . ?
O5 C9 H9A 109.9 . . ?
O5 C9 H9B 109.9 . . ?
O5 C9 C10 109(3) . . ?
H9A C9 H9B 108.3 . . ?
C10 C9 H9A 109.9 . . ?
C10 C9 H9B 109.9 . . ?
O86 C10 C9 123(4) . . ?
O86 C10 H10A 106.5 . . ?
O86 C10 H10B 106.5 . . ?
C9 C10 H10A 106.5 . . ?
C9 C10 H10B 106.5 . . ?
H10A C10 H10B 106.5 . . ?
C58 O22 Na1 129(3) . . ?
C59 O22 Na1 121(3) . . ?
C59 O22 C58 107(2) . . ?
O22 C58 H58A 109.0 . . ?
O22 C58 H58B 109.0 . . ?
O22 C58 C57 113(3) . . ?
H58A C58 H58B 107.8 . . ?
C57 C58 H58A 109.0 . . ?
C57 C58 H58B 109.0 . . ?
C56 O23 Na1 109(2) . . ?
C56 O23 C57 102(3) . . ?
C57 O23 Na1 134(3) . . ?
O12 C23 C24 102(2) . . ?
O12 C23 H23A 111.3 . . ?
O12 C23 H23B 111.3 . . ?
C24 C23 H23A 111.3 . . ?
C24 C23 H23B 111.3 . . ?
H23A C23 H23B 109.2 . . ?
O10 C27 C28 125(4) . . ?
C29 C30 O8 110(4) . . ?
C29 C30 H30A 109.7 . . ?
C29 C30 H30B 109.7 . . ?
O8 C30 H30A 109.7 . . ?
O8 C30 H30B 109.7 . . ?
H30A C30 H30B 108.2 . . ?
C58 C57 H57A 113.2 . . ?
C58 C57 H57B 113.1 . . ?
O23 C57 C58 93(3) . . ?
O23 C57 H57A 113.1 . . ?
O23 C57 H57B 113.1 . . ?
H57A C57 H57B 110.5 . . ?
H60A C60 H60B 109.0 . . ?
O21 C60 H60A 111.1 . . ?
O21 C60 H60B 111.1 . . ?
O21 C60 C59 103(2) . . ?
C59 C60 H60A 111.1 . . ?
C59 C60 H60B 111.1 . . ?
C60 O21 Na1 124(3) . . ?
C60 O21 C61 111(2) . . ?
C61 O21 Na1 119(3) . . ?
O21 C61 H61A 109.9 . . ?
O21 C61 H61B 109.9 . . ?
H61A C61 H61B 108.3 . . ?
C62 C61 O21 109(3) . . ?
C62 C61 H61A 109.9 . . ?
C62 C61 H61B 109.9 . . ?
O20 C62 H62A 110.9 . . ?
O20 C62 H62B 110.9 . . ?
C61 C62 O20 104(3) . . ?
C61 C62 H62A 110.9 . . ?
C61 C62 H62B 110.9 . . ?
H62A C62 H62B 108.9 . . ?
O22 C59 C60 108(4) . . ?
O22 C59 H59A 110.2 . . ?
O22 C59 H59B 110.2 . . ?
C60 C59 H59A 110.2 . . ?
C60 C59 H59B 110.2 . . ?
H59A C59 H59B 108.5 . . ?
O86 C11 C12 112(2) . . ?
O86 C11 H11A 109.1 . . ?
O86 C11 H11B 109.1 . . ?
C12 C11 H11A 109.1 . . ?
C12 C11 H11B 109.1 . . ?
H11A C11 H11B 107.9 . . ?
O3 C13 C14 109(5) . . ?
C41 C42 H42A 110.7 . . ?
C41 C42 H42B 110.7 . . ?
H42A C42 H42B 108.8 . . ?
O15 C42 C41 105(3) . . ?
O15 C42 H42A 110.7 . . ?
O15 C42 H42B 110.7 . . ?
C44 C43 H43A 111.1 . . ?
C44 C43 H43B 111.1 . . ?
H43A C43 H43B 109.0 . . ?
O15 C43 C44 104(2) . . ?
O15 C43 H43A 111.1 . . ?
O15 C43 H43B 111.1 . . ?
C42 O15 Na3 123(2) . . ?
C43 O15 Na3 122.2(19) . . ?
C43 O15 C42 115(3) . . ?
C18 C17 O7 121.7(17) . . ?
C18 C17 C22 120.0 . . ?
C22 C17 O7 116.4(16) . . ?
C17 C18 H18 120.0 . . ?
C17 C18 C19 120.0 . . ?
C19 C18 H18 120.0 . . ?
C18 C19 H19 120.0 . . ?
C20 C19 C18 120.0 . . ?
C20 C19 H19 120.0 . . ?
C19 C20 H20 120.0 . . ?
C21 C20 C19 120.0 . . ?
C21 C20 H20 120.0 . . ?
C20 C21 H21 120.0 . . ?
C22 C21 C20 120.0 . . ?
C22 C21 H21 120.0 . . ?
C17 C22 O12 112.7(16) . . ?
C21 C22 O12 121.8(16) . . ?
C21 C22 C17 120.0 . . ?
O67 W2A O55 89.3(5) . . ?
O67 W2A O62 155.9(8) . . ?
O67 W2A O1A 88.2(6) . . ?
O67 W2A O82 90.6(7) . . ?
O55 W2A O62 86.5(6) . . ?
O55 W2A O82 63.3(6) . . ?
O62 W2A O82 66.3(6) . . ?
O1A W2A O55 159.5(7) . . ?
O1A W2A O62 87.5(7) . . ?
O1A W2A O82 96.4(7) . . ?
O65 W2A O67 102.8(8) . . ?
O65 W2A O55 100.5(7) . . ?
O65 W2A O62 101.3(7) . . ?
O65 W2A O1A 99.8(7) . . ?
O65 W2A O82 159.2(7) . . ?
O43 W10A O62 83.6(6) . . ?
O43 W10A O42 62.3(6) . . ?
O78 W10A O43 154.0(7) . . ?
O78 W10A O62 88.2(5) . . ?
O78 W10A O75 91.1(7) . . ?
O78 W10A O42 93.5(6) . . ?
O62 W10A O42 92.2(6) . . ?
O75 W10A O43 86.9(6) . . ?
O75 W10A O62 156.7(7) . . ?
O75 W10A O42 64.5(7) . . ?
O79 W10A O43 102.9(6) . . ?
O79 W10A O78 103.0(6) . . ?
O79 W10A O62 102.5(6) . . ?
O79 W10A O75 100.3(7) . . ?
O79 W10A O42 158.0(5) . . ?
O34 W11A O39 155.1(10) . . ?
O34 W11A O81 110.8(9) . . ?
O34 W11A O40 97.1(8) . . ?
O34 W11A O61 94.3(10) . . ?
O81 W11A O39 94.0(8) . . ?
O81 W11A O40 100.3(9) . . ?
O81 W11A O61 102.3(9) . . ?
O40 W11A O39 78.6(7) . . ?
O40 W11A O61 149.1(9) . . ?
O61 W11A O39 79.1(7) . . ?
O38 W7A O56 89.3(6) . . ?
O38 W7A O60 156.7(8) . . ?
O38 W7A O52 64.4(7) . . ?
O56 W7A O60 79.4(6) . . ?
O56 W7A O52 63.7(7) . . ?
O60 W7A O52 92.4(7) . . ?
O84 W7A O38 105.2(9) . . ?
O84 W7A O56 163.7(10) . . ?
O84 W7A O60 84.5(9) . . ?
O84 W7A O52 115.5(9) . . ?
O84 W7A O66 99.8(13) . . ?
O66 W7A O38 97.4(13) . . ?
O66 W7A O56 85.5(12) . . ?
O66 W7A O60 101.8(13) . . ?
O66 W7A O52 143.1(12) . . ?
Dy18 F2 Dy18 180.0 2_656 . ?
O72 W9A O63 153.1(7) . . ?
O72 W9A O1A 87.9(6) . . ?
O72 W9A O61 92.7(8) . . ?
O72 W9A O68 92.3(7) . . ?
O63 W9A O1A 84.4(6) . . ?
O63 W9A O68 62.5(6) . . ?
O48 W9A O72 104.1(7) . . ?
O48 W9A O63 102.5(6) . . ?
O48 W9A O1A 98.6(7) . . ?
O48 W9A O61 105.0(7) . . ?
O48 W9A O68 160.4(7) . . ?
O1A W9A O68 92.6(7) . . ?
O61 W9A O63 84.0(6) . . ?
O61 W9A O1A 155.4(8) . . ?
O61 W9A O68 62.8(6) . . ?

loop_
_geom_bond_atom_site_label_1
_geom_bond_atom_site_label_2
_geom_bond_distance
_geom_bond_site_symmetry_2
_geom_bond_publ_flag
W1 O38 1.862(11) . ?
W1 O73 1.898(11) . ?
W1 O40 1.937(12) . ?
W1 O45 1.630(11) . ?
W1 O71 1.929(14) . ?
W1 O76 2.467(15) . ?
W1 O52 2.395(17) . ?
W2 O67 1.896(17) . ?
W2 O55 1.847(12) . ?
W2 O62 1.871(14) . ?
W2 O1A 1.917(14) . ?
W2 O65 1.650(12) . ?
W2 O32 2.402(19) . ?
W3 O34 2.005(12) . ?
W3 O73 1.933(11) . ?
W3 O44 1.861(14) . ?
W3 O33 1.733(19) . ?
W3 O76 2.512(15) . ?
W3 O54 1.846(17) . ?
W3 O53 2.320(16) . ?
W3 O128 1.761(18) . ?
W3 O59 1.77(3) . ?
W4 O43 1.935(13) . ?
W4 O39 1.925(13) . ?
W4 O63 1.897(12) . ?
W4 O35 1.845(14) . ?
W4 O80 1.661(15) . ?
W4 O42 2.397(16) . ?
W4 O68 2.489(18) . ?
W5 O72 2.008(12) . ?
W5 O67 1.88(2) . ?
W5 O44 1.915(13) . ?
W5 O49 1.810(15) . ?
W5 O50 1.655(14) . ?
W5 O32 2.490(17) . ?
W5 O53 2.372(15) . ?
W5 O85 1.74(2) . ?
W6 O78 2.004(12) . ?
W6 O55 1.937(12) . ?
W6 O60 1.876(15) . ?
W6 O31 1.699(16) . ?
W6 O57 1.673(19) . ?
W6 O46 2.417(13) . ?
W6 O82 2.486(15) . ?
W6 O69 1.71(2) . ?
W7 O38 2.052(13) . ?
W7 O56 2.058(12) . ?
W7 O60 1.818(17) . ?
W7 O47 1.69(2) . ?
W7 O36 1.91(2) . ?
W7 O46 2.455(18) . ?
W8 O56 1.786(13) . ?
W8 O35 1.922(16) . ?
W8 O75 1.964(18) . ?
W8 O71 1.849(15) . ?
W8 O74 1.683(12) . ?
W8 O42 2.439(18) . ?
W9 O72 1.820(13) . ?
W9 O63 1.885(14) . ?
W9 O48 1.656(10) . ?
W9 O1A 1.891(14) . ?
W9 O61 1.888(15) . ?
W9 O32 2.515(15) . ?
W11 O34 1.977(16) . ?
W11 O39 1.761(17) . ?
W11 O81 1.717(14) . ?
W11 O40 1.870(16) . ?
W11 O61 1.896(18) . ?
Dy18 O58 2.354(11) . ?
Dy18 O31 2.311(18) . ?
Dy18 O70 2.379(10) . ?
Dy18 O49 2.189(13) . ?
Dy18 O36 2.139(17) . ?
Dy18 O54 2.129(17) . ?
Dy18 O84 2.57(3) . ?
Dy18 O85 2.48(2) . ?
Dy18 O128 2.492(15) . ?
Dy18 F2 2.1839(9) . ?
P O46 1.517(13) . ?
P O32 1.571(14) . ?
P O42 1.636(15) . ?
P O76 1.469(14) . ?
P O68 1.547(13) . ?
P O82 1.468(15) . ?
P O52 1.565(17) . ?
P O53 1.654(15) . ?
O72 W9A 1.787(14) . ?
O43 W10A 1.878(14) . ?
O34 W11A 1.654(19) . ?
O39 W11A 2.096(18) . ?
O78 W10A 1.794(13) . ?
O67 W2A 1.850(17) . ?
Na3 O18 2.49(2) . ?
Na3 O16 2.58(2) . ?
Na3 O13 2.53(2) . ?
Na3 O17 2.66(2) . ?
Na3 O14 2.57(3) . ?
Na3 O28 2.25(4) . ?
Na3 O15 2.59(3) . ?
O38 W7A 1.746(14) . ?
O55 W2A 1.886(12) . ?
O62 W2A 1.897(14) . ?
O62 W10A 1.914(13) . ?
O81 W11A 1.697(17) . ?
O40 W11A 1.908(18) . ?
O63 W9A 1.916(14) . ?
O48 W9A 1.663(11) . ?
O56 W7A 2.010(14) . ?
O60 W7A 2.077(18) . ?
O18 C33 1.468(15) . ?
O18 C48 1.484(17) . ?
O1A W2A 1.863(14) . ?
O1A W9A 1.940(15) . ?
C33 C38 1.3900 . ?
C33 C34 1.3900 . ?
C38 C37 1.3900 . ?
C38 O13 1.454(17) . ?
C37 H37 0.9500 . ?
C37 C36 1.3900 . ?
C36 H36 0.9500 . ?
C36 C35 1.3900 . ?
C35 H35 0.9500 . ?
C35 C34 1.3900 . ?
C34 H34 0.9500 . ?
O65 W2A 1.690(13) . ?
O24 C55 1.485(17) . ?
O24 C54 1.423(16) . ?
O24 Na1 2.47(2) . ?
O61 W11A 1.91(2) . ?
O61 W9A 1.840(16) . ?
O12 Na2 2.67(3) . ?
O12 C23 1.35(3) . ?
O12 C22 1.43(3) . ?
O16 C45 1.449(17) . ?
O16 C44 1.438(17) . ?
O5 Na5 2.83(3) . ?
O5 C8 1.24(3) . ?
O5 C9 1.41(3) . ?
O13 C39 1.464(17) . ?
O75 W10A 1.817(18) . ?
O19 C64 1.451(17) . ?
O19 C49 1.411(16) . ?
O19 Na1 2.539(19) . ?
O6 C6 1.26(2) . ?
O6 Na5 2.69(3) . ?
O6 C7 1.60(3) . ?
C63 H63A 0.9900 . ?
C63 H63B 0.9900 . ?
C63 C64 1.46(4) . ?
C63 O20 1.463(17) . ?
O83 C1 1.28(3) . ?
O83 Na5 2.67(3) . ?
O83 C16 1.39(3) . ?
C64 H64A 0.9900 . ?
C64 H64B 0.9900 . ?
C31 H31A 0.9900 . ?
C31 H31B 0.9900 . ?
C31 C32 1.52(2) . ?
C31 O8 1.503(19) . ?
C45 H45A 0.9900 . ?
C45 H45B 0.9900 . ?
C45 C46 1.54(4) . ?
C6 C5 1.3900 . ?
C6 C1 1.3900 . ?
C5 H5 0.9500 . ?
C5 C4 1.3900 . ?
C4 H4 0.9500 . ?
C4 C3 1.3900 . ?
C3 H3 0.9500 . ?
C3 C2 1.3900 . ?
C2 H2 0.9500 . ?
C2 C1 1.3900 . ?
C48 H48A 0.9900 . ?
C48 H48B 0.9900 . ?
C48 C47 1.471(19) . ?
C56 H56A 0.9900 . ?
C56 H56B 0.9900 . ?
C56 C55 1.54(4) . ?
C56 O23 1.44(4) . ?
O7 C32 1.467(17) . ?
O7 Na2 2.64(3) . ?
O7 C17 1.44(3) . ?
O79 W10A 1.718(11) . ?
O20 Na1 2.49(2) . ?
O20 C62 1.475(19) . ?
C55 H55A 0.9900 . ?
C55 H55B 0.9900 . ?
C39 H39A 0.9900 . ?
C39 H39B 0.9900 . ?
C39 C40 1.55(2) . ?
Na5 O3 2.518(19) . ?
Na5 O2 2.47(3) . ?
Na5 O86 2.62(4) . ?
Na5 O25 2.05(4) . ?
C16 H16A 0.9900 . ?
C16 H16B 0.9900 . ?
C16 C15 1.60(4) . ?
O17 C46 1.476(17) . ?
O17 C47 1.482(18) . ?
O3 C12 1.483(19) . ?
O3 C13 1.41(5) . ?
C32 H32A 0.9900 . ?
C32 H32B 0.9900 . ?
C14 H14A 0.9900 . ?
C14 H14B 0.9900 . ?
C14 O2 1.43(4) . ?
C14 C13 1.47(6) . ?
C52 H52 0.9500 . ?
C52 C53 1.3900 . ?
C52 C51 1.3900 . ?
C53 H53 0.9500 . ?
C53 C54 1.3900 . ?
C54 C49 1.3900 . ?
C49 C50 1.3900 . ?
C50 H50 0.9500 . ?
C50 C51 1.3900 . ?
C51 H51 0.9500 . ?
C46 H46A 0.9900 . ?
C46 H46B 0.9900 . ?
C44 H44A 0.9900 . ?
C44 H44B 0.9900 . ?
C44 C43 1.492(19) . ?
C26 H26A 0.9900 . ?
C26 H26B 0.9900 . ?
C26 O10 1.475(19) . ?
C26 C65 1.55(7) . ?
O14 C40 1.430(19) . ?
O14 C41 1.50(2) . ?
C40 H40A 0.9900 . ?
C40 H40B 0.9900 . ?
C41 H41A 0.9900 . ?
C41 H41B 0.9900 . ?
C41 C42 1.55(2) . ?
O42 W10A 2.463(15) . ?
O11 C24 1.465(19) . ?
O11 C65 1.462(19) . ?
O11 Na2 2.63(3) . ?
O9 Na2 2.57(4) . ?
O9 C29 1.484(19) . ?
O9 C28 1.448(19) . ?
C47 H47A 0.9900 . ?
C47 H47B 0.9900 . ?
O10 Na2 2.59(3) . ?
O10 C27 1.20(4) . ?
C24 H24A 0.9900 . ?
C24 H24B 0.9900 . ?
C24 C23 1.542(19) . ?
C65 H65A 0.9900 . ?
C65 H65B 0.9900 . ?
C8 H8A 0.9900 . ?
C8 H8B 0.9900 . ?
C8 C7 1.5499(10) . ?
C7 H7A 0.9900 . ?
C7 H7B 0.9900 . ?
O2 C15 1.462(19) . ?
Na1 O22 2.38(3) . ?
Na1 O23 2.59(3) . ?
Na1 O21 2.50(4) . ?
Na1 O30 2.40(5) . ?
Na1 O29 2.56(4) . ?
Na2 O26 2.37(4) . ?
Na2 O8 2.83(3) . ?
Na2 O27 2.26(6) . ?
O68 W9A 2.501(17) . ?
O82 W2A 2.468(17) . ?
O52 W7A 2.356(19) . ?
C29 H29A 0.9900 . ?
C29 H29B 0.9900 . ?
C29 C30 1.51(7) . ?
O84 W7A 1.68(3) . ?
C28 H28A 0.9900 . ?
C28 H28B 0.9900 . ?
C28 C27 1.39(4) . ?
O8 C30 1.53(4) . ?
C15 H15A 0.9900 . ?
C15 H15B 0.9900 . ?
O86 C10 1.26(4) . ?
O86 C11 1.424(18) . ?
C12 H12A 0.9900 . ?
C12 H12B 0.9900 . ?
C12 C11 1.487(19) . ?
C9 H9A 0.9900 . ?
C9 H9B 0.9900 . ?
C9 C10 1.46(3) . ?
C10 H10A 0.9900 . ?
C10 H10B 0.9900 . ?
O22 C58 1.49(2) . ?
O22 C59 1.471(19) . ?
C58 H58A 0.9900 . ?
C58 H58B 0.9900 . ?
C58 C57 1.60(6) . ?
O23 C57 1.444(19) . ?
C23 H23A 0.9900 . ?
C23 H23B 0.9900 . ?
C30 H30A 0.9900 . ?
C30 H30B 0.9900 . ?
C57 H57A 0.9900 . ?
C57 H57B 0.9900 . ?
C60 H60A 0.9900 . ?
C60 H60B 0.9900 . ?
C60 O21 1.456(19) . ?
C60 C59 1.51(2) . ?
O21 C61 1.480(19) . ?
C61 H61A 0.9900 . ?
C61 H61B 0.9900 . ?
C61 C62 1.47(2) . ?
C62 H62A 0.9900 . ?
C62 H62B 0.9900 . ?
C59 H59A 0.9900 . ?
C59 H59B 0.9900 . ?
O66 W7A 1.73(4) . ?
C11 H11A 0.9900 . ?
C11 H11B 0.9900 . ?
C42 H42A 0.9900 . ?
C42 H42B 0.9900 . ?
C42 O15 1.484(19) . ?
C43 H43A 0.9900 . ?
C43 H43B 0.9900 . ?
C43 O15 1.456(19) . ?
C17 C18 1.3900 . ?
C17 C22 1.3900 . ?
C18 H18 0.9500 . ?
C18 C19 1.3900 . ?
C19 H19 0.9500 . ?
C19 C20 1.3900 . ?
C20 H20 0.9500 . ?
C20 C21 1.3900 . ?
C21 H21 0.9500 . ?
C21 C22 1.3900 . ?

loop_
_geom_torsion_atom_site_label_1
_geom_torsion_atom_site_label_2
_geom_torsion_atom_site_label_3
_geom_torsion_atom_site_label_4
_geom_torsion
_geom_torsion_site_symmetry_1
_geom_torsion_site_symmetry_2
_geom_torsion_site_symmetry_3
_geom_torsion_site_symmetry_4
_geom_torsion_publ_flag
W1 O38 W7A O56 55.2(14) . . . . ?
W1 O38 W7A O60 -5(3) . . . . ?
W1 O38 W7A O52 -5.7(12) . . . . ?
W1 O38 W7A O84 -117.1(13) . . . . ?
W1 O38 W7A O66 140.6(15) . . . . ?
W3 O34 W11A O39 33(4) . . . . ?
W3 O34 W11A O81 -149.0(14) . . . . ?
W3 O34 W11A O40 -45.1(18) . . . . ?
W3 O34 W11A O61 106.2(16) . . . . ?
W4 O43 W10A O78 35(2) . . . . ?
W4 O43 W10A O62 107.4(12) . . . . ?
W4 O43 W10A O75 -51.2(13) . . . . ?
W4 O43 W10A O79 -151.1(12) . . . . ?
W4 O43 W10A O42 11.5(11) . . . . ?
W5 O72 W9A O63 -20(3) . . . . ?
W5 O72 W9A O48 151.5(15) . . . . ?
W5 O72 W9A O1A 53.1(16) . . . . ?
W5 O72 W9A O61 -102.2(16) . . . . ?
W5 O72 W9A O68 -39.4(16) . . . . ?
W5 O67 W2A O55 101.8(13) . . . . ?
W5 O67 W2A O62 22(2) . . . . ?
W5 O67 W2A O1A -57.9(13) . . . . ?
W5 O67 W2A O65 -157.6(12) . . . . ?
W5 O67 W2A O82 38.5(12) . . . . ?
W6 O78 W10A O43 21(2) . . . . ?
W6 O78 W10A O62 -50.2(13) . . . . ?
W6 O78 W10A O75 106.5(13) . . . . ?
W6 O78 W10A O79 -152.7(12) . . . . ?
W6 O78 W10A O42 41.9(13) . . . . ?
W6 O55 W2A O67 -96.3(12) . . . . ?
W6 O55 W2A O62 59.9(11) . . . . ?
W6 O55 W2A O1A -13(3) . . . . ?
W6 O55 W2A O65 160.8(10) . . . . ?
W6 O55 W2A O82 -5.3(9) . . . . ?
W8 O75 W10A O43 62.1(17) . . . . ?
W8 O75 W10A O78 -92.0(17) . . . . ?
W8 O75 W10A O62 -4(3) . . . . ?
W8 O75 W10A O79 164.6(16) . . . . ?
W8 O75 W10A O42 1.4(14) . . . . ?
Dy18 O84 W7A O38 81.8(15) . . . . ?
Dy18 O84 W7A O56 -70(4) . . . . ?
Dy18 O84 W7A O60 -76.6(13) . . . . ?
Dy18 O84 W7A O52 13.4(17) . . . . ?
Dy18 O84 W7A O66 -177.7(16) . . . . ?
O72 W5 O67 W2 55.3(13) . . . . ?
O72 W5 O67 W2A 53.6(13) . . . . ?
O72 W5 O49 Dy18 82(3) . . . . ?
O72 W5 O85 Dy18 -27(5) . . . . ?
O72 W9 O63 W4 -27(2) . . . . ?
O72 W9 O1A W2 -52.5(14) . . . . ?
O72 W9 O61 W11 98.5(17) . . . . ?
O43 W4 O63 W9 105.6(13) . . . . ?
O43 W4 O63 W9A 107.5(12) . . . . ?
O43 W4 O35 W8 -47.0(15) . . . . ?
O34 W3 O44 W5 114.5(11) . . . . ?
O34 W3 O54 Dy18 -73(3) . . . . ?
O34 W11 O39 W4 21(3) . . . . ?
O34 W11 O40 W1 51.4(14) . . . . ?
O34 W11 O61 W9 -99.1(17) . . . . ?
O39 W4 O63 W9 -51.1(12) . . . . ?
O39 W4 O63 W9A -49.3(12) . . . . ?
O39 W4 O35 W8 109.5(15) . . . . ?
O39 W11 O40 W1 -105.8(14) . . . . ?
O39 W11 O61 W9 58.7(17) . . . . ?
O78 W6 O60 W7 114.5(12) . . . . ?
O78 W6 O60 W7A 109.0(10) . . . . ?
O78 W6 O31 Dy18 -37(3) . . . . ?
O67 W2 O55 W6 -97.0(12) . . . . ?
O67 W2 O62 W10A 36(2) . . . . ?
O67 W5 O49 Dy18 145(2) . . . . ?
O67 W5 O85 Dy18 81.6(14) . . . . ?
Na3 O18 C33 C38 -30.6(19) . . . . ?
Na3 O18 C33 C34 155.3(12) . . . . ?
Na3 O18 C48 C47 43(4) . . . . ?
Na3 O16 C45 C46 49(2) . . . . ?
Na3 O16 C44 C43 -49(4) . . . . ?
Na3 O13 C39 C40 -45(3) . . . . ?
Na3 O17 C46 C45 67(2) . . . . ?
Na3 O17 C47 C48 56(3) . . . . ?
Na3 O14 C40 C39 -69(3) . . . . ?
Na3 O14 C41 C42 52(6) . . . . ?
O38 W1 O73 W3 -102.7(10) . . . . ?
O38 W7 O60 W6 -54.2(19) . . . . ?
O55 W2 O67 W5 99.2(13) . . . . ?
O55 W2 O62 W10A -48.8(14) . . . . ?
O55 W6 O60 W7 57.6(17) . . . . ?
O55 W6 O60 W7A 52.1(17) . . . . ?
O55 W6 O31 Dy18 -108.0(18) . . . . ?
O62 W2 O67 W5 14(2) . . . . ?
O62 W2 O55 W6 56.4(11) . . . . ?
O73 W1 O38 W7 99.4(12) . . . . ?
O73 W1 O38 W7A 99.4(13) . . . . ?
O73 W3 O44 W5 49.7(15) . . . . ?
O73 W3 O54 Dy18 -146(3) . . . . ?
O73 W3 O128 Dy18 -88.6(12) . . . . ?
O81 W11 O39 W4 -155.2(11) . . . . ?
O81 W11 O40 W1 147.5(13) . . . . ?
O81 W11 O61 W9 165.4(15) . . . . ?
O40 W1 O38 W7 12(2) . . . . ?
O40 W1 O38 W7A 12(2) . . . . ?
O40 W1 O73 W3 52.9(10) . . . . ?
O40 W11 O39 W4 103.6(12) . . . . ?
O40 W11 O61 W9 -25(3) . . . . ?
O44 W3 O54 Dy18 9(3) . . . . ?
O44 W3 O128 Dy18 67.5(12) . . . . ?
O44 W5 O67 W2 -5.7(19) . . . . ?
O44 W5 O67 W2A -7.4(19) . . . . ?
O44 W5 O49 Dy18 -5(2) . . . . ?
O44 W5 O85 Dy18 -71.0(13) . . . . ?
O63 W4 O35 W8 32(2) . . . . ?
O63 W9 O72 W5 -29(2) . . . . ?
O63 W9 O1A W2 100.8(14) . . . . ?
O63 W9 O61 W11 -55.2(16) . . . . ?
O48 W9 O72 W5 151.8(15) . . . . ?
O48 W9 O63 W4 153.1(11) . . . . ?
O48 W9 O1A W2 -155.5(13) . . . . ?
O48 W9 O61 W11 -158.1(16) . . . . ?
O56 W7 O60 W6 -112.5(12) . . . . ?
O56 W8 O71 W1 -44.7(15) . . . . ?
O60 W6 O31 Dy18 46.3(19) . . . . ?
O31 W6 O60 W7 -45.2(13) . . . . ?
O31 W6 O60 W7A -50.7(12) . . . . ?
O18 C33 C38 C37 -174.6(19) . . . . ?
O18 C33 C38 O13 -3.4(19) . . . . ?
O18 C33 C34 C35 174(2) . . . . ?
O18 C48 C47 O17 -63(4) . . . . ?
O1A W2 O67 W5 -58.7(13) . . . . ?
O1A W2 O55 W6 -21(2) . . . . ?
O1A W2 O62 W10A 108.9(14) . . . . ?
O1A W9 O72 W5 51.0(16) . . . . ?
O1A W9 O63 W4 -106.6(12) . . . . ?
O1A W9 O61 W11 12(3) . . . . ?
O45 W1 O38 W7 -161.5(11) . . . . ?
O45 W1 O38 W7A -161.6(13) . . . . ?
O45 W1 O73 W3 154.5(10) . . . . ?
O35 W4 O63 W9 26(2) . . . . ?
O35 W4 O63 W9A 27.8(19) . . . . ?
O35 W8 O56 W7 -27(3) . . . . ?
O35 W8 O56 W7A -37(2) . . . . ?
O35 W8 O71 W1 108.4(15) . . . . ?
C33 O18 C48 C47 -175(3) . . . . ?
C33 C38 C37 C36 0.0 . . . . ?
C33 C38 O13 Na3 36(2) . . . . ?
C33 C38 O13 C39 179.3(17) . . . . ?
C38 C33 C34 C35 0.0 . . . . ?
C38 C37 C36 C35 0.0 . . . . ?
C38 O13 C39 C40 173(2) . . . . ?
C37 C38 O13 Na3 -154.2(12) . . . . ?
C37 C38 O13 C39 -10(3) . . . . ?
C37 C36 C35 C34 0.0 . . . . ?
C36 C35 C34 C33 0.0 . . . . ?
C34 C33 C38 C37 0.0 . . . . ?
C34 C33 C38 O13 171(2) . . . . ?
O49 W5 O67 W2 -95.7(13) . . . . ?
O65 W2 O67 W5 -157.0(12) . . . . ?
O65 W2 O55 W6 160.4(11) . . . . ?
O65 W2 O62 W10A -152.5(13) . . . . ?
O24 C54 C49 O19 11(3) . . . . ?
O24 C54 C49 C50 -171(2) . . . . ?
O57 W6 O60 W7 -134.9(15) . . . . ?
O57 W6 O31 Dy18 142.5(19) . . . . ?
O61 W9 O72 W5 -104.6(16) . . . . ?
O61 W9 O63 W4 51.0(12) . . . . ?
O61 W9 O1A W2 35(2) . . . . ?
O61 W11 O39 W4 -52.8(13) . . . . ?
O61 W11 O40 W1 -22(3) . . . . ?
O47 W7 O60 W6 139.7(15) . . . . ?
O16 C45 C46 O17 -79(3) . . . . ?
O16 C44 C43 O15 55(4) . . . . ?
O5 C8 C7 O6 67(3) . . . . ?
O5 C9 C10 O86 -6(8) . . . . ?
O13 C38 C37 C36 -169(2) . . . . ?
O13 C39 C40 O14 68(3) . . . . ?
O75 W8 O56 W7 -103.8(17) . . . . ?
O75 W8 O56 W7A -113.2(15) . . . . ?
O75 W8 O71 W1 45(2) . . . . ?
O50 W5 O67 W2 151.7(13) . . . . ?
O50 W5 O67 W2A 150.0(13) . . . . ?
O50 W5 O49 Dy18 -113(2) . . . . ?
O50 W5 O85 Dy18 -174.2(13) . . . . ?
O19 C49 C50 C51 177(3) . . . . ?
O6 C6 C5 C4 178(3) . . . . ?
O6 C6 C1 O83 -1(3) . . . . ?
O6 C6 C1 C2 -178(3) . . . . ?
C63 O20 C62 C61 169(4) . . . . ?
O33 W3 O44 W5 -162.5(11) . . . . ?
O33 W3 O54 Dy18 122(2) . . . . ?
O83 C16 C15 O2 -53(4) . . . . ?
O80 W4 O63 W9 -150.1(13) . . . . ?
O80 W4 O63 W9A -148.3(13) . . . . ?
O80 W4 O35 W8 -152.2(15) . . . . ?
C64 O19 C49 C54 164(3) . . . . ?
C64 O19 C49 C50 -13(4) . . . . ?
C64 C63 O20 Na1 -43(4) . . . . ?
C64 C63 O20 C62 161(4) . . . . ?
C31 O8 C30 C29 102(5) . . . . ?
C45 O16 C44 C43 -176(3) . . . . ?
C6 O6 C7 C8 -165(2) . . . . ?
C6 C5 C4 C3 0.0 . . . . ?
C5 C6 C1 O83 177(3) . . . . ?
C5 C6 C1 C2 0.0 . . . . ?
C5 C4 C3 C2 0.0 . . . . ?
C4 C3 C2 C1 0.0 . . . . ?
C3 C2 C1 O83 -177(3) . . . . ?
C3 C2 C1 C6 0.0 . . . . ?
C1 O83 C16 C15 -176(3) . . . . ?
C1 C6 C5 C4 0.0 . . . . ?
C48 O18 C33 C38 -172(2) . . . . ?
C48 O18 C33 C34 14(3) . . . . ?
C56 O23 C57 C58 171(4) . . . . ?
O7 C17 C18 C19 164(3) . . . . ?
O7 C17 C22 O12 -10(3) . . . . ?
O7 C17 C22 C21 -164(3) . . . . ?
O20 C63 C64 O19 57(4) . . . . ?
C55 O24 C54 C53 13(3) . . . . ?
C55 O24 C54 C49 -177(2) . . . . ?
C55 C56 O23 Na1 39(4) . . . . ?
C55 C56 O23 C57 -107(4) . . . . ?
O71 W1 O38 W7 -56.0(12) . . . . ?
O71 W1 O38 W7A -56.1(13) . . . . ?
O71 W1 O73 W3 -21.7(17) . . . . ?
O71 W8 O56 W7 51.2(17) . . . . ?
O71 W8 O56 W7A 41.8(15) . . . . ?
Na5 O5 C8 C7 -75(3) . . . . ?
Na5 O5 C9 C10 -10(5) . . . . ?
Na5 O6 C6 C5 -151.3(18) . . . . ?
Na5 O6 C6 C1 27(3) . . . . ?
Na5 O6 C7 C8 -23(3) . . . . ?
Na5 O83 C1 C6 -24(3) . . . . ?
Na5 O83 C1 C2 152.8(15) . . . . ?
Na5 O83 C16 C15 23(4) . . . . ?
Na5 O3 C12 C11 38(5) . . . . ?
Na5 O3 C13 C14 -40(6) . . . . ?
Na5 O2 C15 C16 61(4) . . . . ?
Na5 O86 C10 C9 22(9) . . . . ?
Na5 O86 C11 C12 52(5) . . . . ?
C16 O83 C1 C6 175(2) . . . . ?
C16 O83 C1 C2 -8(4) . . . . ?
O3 C12 C11 O86 -54(5) . . . . ?
C32 C31 O8 Na2 -76(3) . . . . ?
C32 C31 O8 C30 147(4) . . . . ?
C32 O7 C17 C18 -3(4) . . . . ?
C32 O7 C17 C22 161(3) . . . . ?
C14 O2 C15 C16 -175(3) . . . . ?
C52 C53 C54 O24 170(3) . . . . ?
C52 C53 C54 C49 0.0 . . . . ?
C53 C52 C51 C50 0.0 . . . . ?
C53 C54 C49 O19 -177(3) . . . . ?
C53 C54 C49 C50 0.0 . . . . ?
C54 O24 C55 C56 170(3) . . . . ?
C54 C49 C50 C51 0.0 . . . . ?
C49 O19 C64 C63 171(3) . . . . ?
C49 C50 C51 C52 0.0 . . . . ?
C51 C52 C53 C54 0.0 . . . . ?
C46 O17 C47 C48 -67(4) . . . . ?
C44 O16 C45 C46 177(2) . . . . ?
C44 C43 O15 Na3 -43(3) . . . . ?
C44 C43 O15 C42 138(4) . . . . ?
C26 O10 C27 C28 -153(6) . . . . ?
O36 W7 O60 W6 32.7(14) . . . . ?
O74 W8 O56 W7 155.4(16) . . . . ?
O74 W8 O56 W7A 146.0(14) . . . . ?
O74 W8 O71 W1 -147.6(14) . . . . ?
O14 C41 C42 O15 -18(8) . . . . ?
C40 O14 C41 C42 176(5) . . . . ?
C41 O14 C40 C39 167(4) . . . . ?
C41 C42 O15 Na3 -24(7) . . . . ?
C41 C42 O15 C43 155(5) . . . . ?
O46 W6 O60 W7 23.4(10) . . . . ?
O46 W6 O31 Dy18 -15.4(17) . . . . ?
O46 W7 O60 W6 -23.1(10) . . . . ?
O46 P O32 W2 -57.3(12) . . . . ?
O46 P O32 W5 66.4(12) . . . . ?
O46 P O32 W9 -177.6(10) . . . . ?
O46 P O42 W4 178.4(10) . . . . ?
O46 P O42 W8 -58.0(11) . . . . ?
O46 P O42 W10A 56.9(12) . . . . ?
O46 P O76 W1 58.8(13) . . . . ?
O46 P O76 W3 -65.0(11) . . . . ?
O32 W2 O67 W5 5.4(11) . . . . ?
O32 W2 O55 W6 -36.7(11) . . . . ?
O32 W2 O62 W10A 44.0(14) . . . . ?
O32 W5 O67 W2 -5.3(10) . . . . ?
O32 W5 O49 Dy18 87(2) . . . . ?
O32 W9 O72 W5 -9.0(13) . . . . ?
O32 W9 O63 W4 -43.8(12) . . . . ?
O32 W9 O1A W2 7.1(11) . . . . ?
O32 W9 O61 W11 36.1(17) . . . . ?
O32 P O46 W6 52.5(14) . . . . ?
O32 P O46 W7 180.0(11) . . . . ?
O32 P O42 W4 60.3(12) . . . . ?
O32 P O42 W8 -176.1(9) . . . . ?
O32 P O42 W10A -61.2(11) . . . . ?
O32 P O76 W1 -178.7(9) . . . . ?
O32 P O76 W3 57.5(11) . . . . ?
O42 W4 O63 W9 42.9(12) . . . . ?
O42 W4 O35 W8 12.5(12) . . . . ?
O42 W8 O56 W7 -40.5(17) . . . . ?
O42 W8 O71 W1 48.7(15) . . . . ?
O42 P O46 W6 -64.9(13) . . . . ?
O42 P O46 W7 62.5(13) . . . . ?
O42 P O32 W2 60.2(11) . . . . ?
O42 P O32 W5 -176.1(8) . . . . ?
O42 P O32 W9 -60.1(13) . . . . ?
O42 P O76 W1 -59.3(12) . . . . ?
O42 P O76 W3 176.9(9) . . . . ?
O11 C24 C23 O12 73(4) . . . . ?
O9 C29 C30 O8 63(6) . . . . ?
O9 C28 C27 O10 -31(8) . . . . ?
C47 O17 C46 C45 -167(3) . . . . ?
O10 C26 C65 O11 -73(4) . . . . ?
C24 O11 C65 C26 -179(3) . . . . ?
C65 C26 O10 Na2 54(4) . . . . ?
C65 C26 O10 C27 -130(6) . . . . ?
C65 O11 C24 C23 168(3) . . . . ?
C8 O5 C9 C10 122(4) . . . . ?
C7 O6 C6 C5 -11(3) . . . . ?
C7 O6 C6 C1 167.6(16) . . . . ?
O76 W1 O38 W7 34.9(12) . . . . ?
O76 W1 O73 W3 -10.0(8) . . . . ?
O76 W3 O44 W5 51.7(10) . . . . ?
O76 W3 O54 Dy18 -82(2) . . . . ?
O76 P O46 W6 177.2(10) . . . . ?
O76 P O46 W7 -55.4(14) . . . . ?
O76 P O32 W2 179.5(9) . . . . ?
O76 P O32 W5 -56.8(12) . . . . ?
O76 P O32 W9 59.2(14) . . . . ?
O76 P O42 W4 -62.1(12) . . . . ?
O76 P O42 W8 61.6(10) . . . . ?
O76 P O42 W10A 176.5(9) . . . . ?
O54 W3 O44 W5 -34.3(11) . . . . ?
O2 C14 C13 O3 60(5) . . . . ?
Na1 O24 C55 C56 38(4) . . . . ?
Na1 O24 C54 C53 147.1(17) . . . . ?
Na1 O24 C54 C49 -42(2) . . . . ?
Na1 O19 C64 C63 -48(4) . . . . ?
Na1 O19 C49 C54 23(2) . . . . ?
Na1 O19 C49 C50 -154.1(15) . . . . ?
Na1 O20 C62 C61 16(6) . . . . ?
Na1 O22 C58 C57 30(8) . . . . ?
Na1 O22 C59 C60 51(5) . . . . ?
Na1 O23 C57 C58 39(6) . . . . ?
Na1 O21 C61 C62 -51(6) . . . . ?
Na2 O12 C23 C24 -47(4) . . . . ?
Na2 O12 C22 C17 44(3) . . . . ?
Na2 O12 C22 C21 -162.6(15) . . . . ?
Na2 O7 C32 C31 -53(4) . . . . ?
Na2 O7 C17 C18 167.4(17) . . . . ?
Na2 O7 C17 C22 -28(3) . . . . ?
Na2 O11 C24 C23 -70(3) . . . . ?
Na2 O11 C65 C26 58(4) . . . . ?
Na2 O9 C29 C30 -61(5) . . . . ?
Na2 O9 C28 C27 27(6) . . . . ?
Na2 O10 C27 C28 22(9) . . . . ?
Na2 O8 C30 C29 -35(5) . . . . ?
O68 W4 O63 W9A 12.8(10) . . . . ?
O68 W4 O35 W8 45.1(15) . . . . ?
O68 P O82 W6 178.3(10) . . . . ?
O68 P O82 W2A -56.0(14) . . . . ?
O68 P O52 W1 56.3(15) . . . . ?
O68 P O52 W7A 179.5(11) . . . . ?
O68 P O53 W3 -63.9(12) . . . . ?
O68 P O53 W5 66.8(12) . . . . ?
O82 W6 O60 W7A 47.6(10) . . . . ?
O82 W6 O31 Dy18 -45.9(19) . . . . ?
O82 P O68 W4 -60.2(14) . . . . ?
O82 P O68 W9A 59.9(13) . . . . ?
O82 P O52 W1 179.8(11) . . . . ?
O82 P O52 W7A -56.9(15) . . . . ?
O82 P O53 W3 175.5(9) . . . . ?
O82 P O53 W5 -53.8(11) . . . . ?
O52 W1 O38 W7A 5.8(12) . . . . ?
O52 W1 O73 W3 -40.6(10) . . . . ?
O52 P O68 W4 63.4(13) . . . . ?
O52 P O68 W9A -176.5(10) . . . . ?
O52 P O82 W6 56.1(15) . . . . ?
O52 P O82 W2A -178.2(10) . . . . ?
O52 P O53 W3 53.2(11) . . . . ?
O52 P O53 W5 -176.1(9) . . . . ?
O53 W3 O44 W5 19.7(9) . . . . ?
O53 W3 O128 Dy18 5.8(11) . . . . ?
O53 W5 O67 W2A -35.9(13) . . . . ?
O53 W5 O85 Dy18 -10.7(12) . . . . ?
O53 P O68 W4 180.0(10) . . . . ?
O53 P O68 W9A -59.9(12) . . . . ?
O53 P O82 W6 -64.3(12) . . . . ?
O53 P O82 W2A 61.4(12) . . . . ?
O53 P O52 W1 -58.8(14) . . . . ?
O53 P O52 W7A 64.5(13) . . . . ?
C29 O9 C28 C27 168(5) . . . . ?
O85 W5 O67 W2A -116.5(13) . . . . ?
O128 W3 O44 W5 -59.3(11) . . . . ?
C28 O9 C29 C30 154(4) . . . . ?
O8 C31 C32 O7 77(3) . . . . ?
C12 O3 C13 C14 166(4) . . . . ?
C9 O5 C8 C7 147(3) . . . . ?
C10 O86 C11 C12 -122(5) . . . . ?
O22 C58 C57 O23 -35(6) . . . . ?
C58 O22 C59 C60 -111(5) . . . . ?
O23 C56 C55 O24 -52(5) . . . . ?
C23 O12 C22 C17 -180(3) . . . . ?
C23 O12 C22 C21 -26(4) . . . . ?
C60 O21 C61 C62 153(6) . . . . ?
O21 C60 C59 O22 -45(7) . . . . ?
O21 C61 C62 O20 21(6) . . . . ?
C59 O22 C58 C57 -170(4) . . . . ?
C59 C60 O21 Na1 28(8) . . . . ?
C59 C60 O21 C61 -178(5) . . . . ?
O69 W6 O60 W7A -167.9(12) . . . . ?
O69 W6 O31 Dy18 156.5(19) . . . . ?
O59 W3 O44 W5 -140.5(12) . . . . ?
O59 W3 O128 Dy18 167.2(15) . . . . ?
C11 O86 C10 C9 -164(5) . . . . ?
C13 O3 C12 C11 -172(4) . . . . ?
C13 C14 O2 Na5 -53(4) . . . . ?
C13 C14 O2 C15 -176(4) . . . . ?
C17 O7 C32 C31 117(3) . . . . ?
C17 C18 C19 C20 0.0 . . . . ?
C18 C17 C22 O12 154(3) . . . . ?
C18 C17 C22 C21 0.0 . . . . ?
C18 C19 C20 C21 0.0 . . . . ?
C19 C20 C21 C22 0.0 . . . . ?
C20 C21 C22 O12 -152(3) . . . . ?
C20 C21 C22 C17 0.0 . . . . ?
C22 O12 C23 C24 179(3) . . . . ?
C22 C17 C18 C19 0.0 . . . . ?
W10A O62 W2A O67 28(2) . . . . ?
W10A O62 W2A O55 -52.7(14) . . . . ?
W10A O62 W2A O1A 107.7(14) . . . . ?
W10A O62 W2A O65 -152.8(13) . . . . ?
W10A O62 W2A O82 9.6(12) . . . . ?
W11A O61 W9A O72 80.6(17) . . . . ?
W11A O61 W9A O63 -72.7(17) . . . . ?
W11A O61 W9A O48 -174.0(15) . . . . ?
W11A O61 W9A O1A -10(3) . . . . ?
W11A O61 W9A O68 -10.6(15) . . . . ?
W9A O1A W2A O67 51.2(14) . . . . ?
W9A O1A W2A O55 -32(3) . . . . ?
W9A O1A W2A O62 -105.0(13) . . . . ?
W9A O1A W2A O65 153.9(13) . . . . ?
W9A O1A W2A O82 -39.2(14) . . . . ?

loop_
_platon_squeeze_void_nr
_platon_squeeze_void_average_x
_platon_squeeze_void_average_y
_platon_squeeze_void_average_z
_platon_squeeze_void_volume
_platon_squeeze_void_count_electrons
_platon_squeeze_void_content
1 0.000 0.500 0.887 1721 447 ' '
